data_7059760
loop_
_publ_author_name
'Ahmed, Zubair'
'Mahiya, Kuldeep'
'Iftikhar, Khalid'

_publ_section_title
;
 Structures and pure near-infrared photophysics of erbium and
 ytterbium(iii) complexes incorporating fluorinated \b-diketone and
 neutral unidentate ligands
;
_journal_issue 30
_journal_name_full 'New Journal of Chemistry'
_journal_page_first 13172
_journal_page_last 13181
_journal_paper_doi 10.1039/D0NJ02059A
_journal_volume 44
_journal_year 2020
_chemical_formula_moiety 'C29 H15 Er F18 N4 O6'
_chemical_formula_sum 'C29 H15 Er F18 N4 O6'
_chemical_formula_weight 1024.71
_space_group_crystal_system orthorhombic
_space_group_IT_number 61
_space_group_name_Hall '-P 2ac 2ab'
_space_group_name_H-M_alt 'P b c a'
_atom_sites_solution_hydrogens mixed
_audit_creation_method SHELXL-2018/3
_audit_update_record
;
2020-05-27 deposited with the CCDC.	2020-06-09 downloaded from the CCDC.
;
_cell_angle_alpha 90
_cell_angle_beta 90
_cell_angle_gamma 90
_cell_formula_units_Z 16
_cell_length_a 35.728(2)
_cell_length_b 20.5718(11)
_cell_length_c 20.8517(13)
_cell_measurement_reflns_used 15731
_cell_measurement_temperature 298(2)
_cell_measurement_theta_max 25
_cell_measurement_theta_min 3
_cell_volume 15325.8(15)
_computing_cell_refinement 'Apex2 (Bruker AXS, 2005)'
_computing_data_collection 'Apex2 (Bruker AXS, 2005)'
_computing_data_reduction 'Apex2 (Bruker AXS, 2005)'
_computing_molecular_graphics Mercury
_computing_publication_material Olex2
_computing_structure_refinement 'SHELXL-2018/3 (Sheldrick, 2018)'
_computing_structure_solution 'SHELXS-2018/3 (Sheldrick, 2018)'
_diffrn_ambient_temperature 298(2)
_diffrn_measured_fraction_theta_full 0.999
_diffrn_measured_fraction_theta_max 0.999
_diffrn_measurement_device_type 'Bruker Kappa APEX II'
_diffrn_measurement_method 'Kappa 4-circle goniometry'
_diffrn_radiation_type MoK\a
_diffrn_radiation_wavelength 0.71073
_diffrn_reflns_av_R_equivalents 0.0510
_diffrn_reflns_av_unetI/netI 0.0306
_diffrn_reflns_Laue_measured_fraction_full 0.999
_diffrn_reflns_Laue_measured_fraction_max 0.999
_diffrn_reflns_limit_h_max 44
_diffrn_reflns_limit_h_min -44
_diffrn_reflns_limit_k_max 23
_diffrn_reflns_limit_k_min -25
_diffrn_reflns_limit_l_max 26
_diffrn_reflns_limit_l_min -26
_diffrn_reflns_number 158878
_diffrn_reflns_point_group_measured_fraction_full 0.999
_diffrn_reflns_point_group_measured_fraction_max 0.999
_diffrn_reflns_theta_full 25.242
_diffrn_reflns_theta_max 26.426
_diffrn_reflns_theta_min 1.798
_exptl_absorpt_coefficient_mu 2.322
_exptl_absorpt_correction_T_max 0.780
_exptl_absorpt_correction_T_min 0.710
_exptl_absorpt_correction_type multi-scan
_exptl_absorpt_process_details sadabs
_exptl_crystal_colour pink
_exptl_crystal_density_diffrn 1.776
_exptl_crystal_description block
_exptl_crystal_F_000 7920
_exptl_crystal_size_max 0.160
_exptl_crystal_size_mid 0.130
_exptl_crystal_size_min 0.120
_refine_diff_density_max 0.620
_refine_diff_density_min -0.566
_refine_diff_density_rms 0.072
_refine_ls_extinction_method none
_refine_ls_goodness_of_fit_ref 1.055
_refine_ls_hydrogen_treatment constr
_refine_ls_matrix_type full
_refine_ls_number_parameters 1233
_refine_ls_number_reflns 15731
_refine_ls_number_restraints 726
_refine_ls_restrained_S_all 1.058
_refine_ls_R_factor_all 0.0895
_refine_ls_R_factor_gt 0.0432
_refine_ls_shift/su_max 0.001
_refine_ls_shift/su_mean 0.000
_refine_ls_structure_factor_coef Fsqd
_refine_ls_weighting_details 'w=1/[\s^2^(Fo^2^)+(0.0378P)^2^+30.3786P] where P=(Fo^2^+2Fc^2^)/3'
_refine_ls_weighting_scheme calc
_refine_ls_wR_factor_gt 0.0910
_refine_ls_wR_factor_ref 0.1147
_reflns_Friedel_coverage 0.000
_reflns_number_gt 9570
_reflns_number_total 15731
_reflns_threshold_expression 'I > 2\s(I)'
_cod_data_source_file d0nj02059a2.cif
_cod_data_source_block '[Er(hfaa)3(Hind)2]'
_cod_depositor_comments
;Adding full bibliography for 7059760--7059761.cif.

 Adding full bibliography for 7059760--7059761.cif.
;
_cod_database_code 7059760
_shelx_shelxl_version_number 2018/3
_shelx_space_group_comment
;
The symmetry employed for this shelxl refinement is uniquely defined
by the following loop, which should always be used as a source of
symmetry information in preference to the above space-group names.
They are only intended as comments.
;
_shelx_estimated_absorpt_t_min 0.708
_shelx_estimated_absorpt_t_max 0.768

loop_
_space_group_symop_operation_xyz
'x, y, z'
'-x+1/2, -y, z+1/2'
'x+1/2, -y+1/2, -z'
'-x, y+1/2, -z+1/2'
'-x, -y, -z'
'x-1/2, y, -z-1/2'
'-x-1/2, y-1/2, z'
'x, -y-1/2, z-1/2'

loop_
_atom_site_label
_atom_site_type_symbol
_atom_site_fract_x
_atom_site_fract_y
_atom_site_fract_z
_atom_site_U_iso_or_equiv
_atom_site_adp_type
_atom_site_occupancy
_atom_site_site_symmetry_order
_atom_site_calc_flag
_atom_site_refinement_flags_posn
_atom_site_refinement_flags_adp
_atom_site_refinement_flags_occupancy
_atom_site_disorder_assembly
_atom_site_disorder_group
C1 C 0.0309(14) 0.0386(17) 0.4123(11) 0.061(3) Uani 0.39(3) 1 d D . P A 1
H1 H 0.030570 0.083473 0.417932 0.073 Uiso 0.39(3) 1 calc R U P A 1
C1A C 0.0229(5) -0.0542(8) 0.3738(8) 0.061(3) Uani 0.61(3) 1 d D . P A 2
H1A H 0.016893 -0.088523 0.346658 0.073 Uiso 0.61(3) 1 calc R U P A 2
C2 C 0.0267(14) -0.063(3) 0.440(3) 0.067(5) Uani 0.39(3) 1 d . . P A 1
C2A C 0.042(2) 0.0017(14) 0.456(2) 0.0762(19) Uani 0.61(3) 1 d . . P A 2
C3 C 0.034(2) -0.120(2) 0.468(2) 0.094(4) Uani 0.39(3) 1 d D . P A 1
H3 H 0.031107 -0.159871 0.446945 0.113 Uiso 0.39(3) 1 calc R U P A 1
C3A C 0.0564(14) 0.0155(14) 0.5149(13) 0.096(4) Uani 0.61(3) 1 d D . P A 2
H3A H 0.062212 0.057795 0.526939 0.115 Uiso 0.61(3) 1 calc R U P A 2
C4 C 0.0469(17) -0.115(2) 0.528(2) 0.110(6) Uani 0.39(3) 1 d D . P A 1
H4 H 0.047119 -0.152281 0.553378 0.132 Uiso 0.39(3) 1 calc R U P A 1
C4A C 0.0619(11) -0.0356(12) 0.5552(14) 0.107(6) Uani 0.61(3) 1 d D . P A 2
H4A H 0.071450 -0.026770 0.595802 0.128 Uiso 0.61(3) 1 calc R U P A 2
C5 C 0.0596(18) -0.058(2) 0.557(2) 0.107(6) Uani 0.39(3) 1 d D . P A 1
H5 H 0.069942 -0.059304 0.597588 0.128 Uiso 0.39(3) 1 calc R U P A 1
C5A C 0.0545(10) -0.0997(13) 0.5402(12) 0.110(6) Uani 0.61(3) 1 d D . P A 2
H5A H 0.060102 -0.132262 0.569557 0.132 Uiso 0.61(3) 1 calc R U P A 2
C6 C 0.057(2) 0.001(2) 0.525(2) 0.096(4) Uani 0.39(3) 1 d D . P A 1
H6 H 0.064431 0.039873 0.543093 0.115 Uiso 0.39(3) 1 calc R U P A 1
C6A C 0.0387(14) -0.1156(14) 0.4822(12) 0.094(4) Uani 0.61(3) 1 d D . P A 2
H6A H 0.030641 -0.157552 0.472979 0.113 Uiso 0.61(3) 1 calc R U P A 2
C7 C 0.042(4) -0.004(2) 0.459(3) 0.0762(19) Uani 0.39(3) 1 d D . P A 1
C7A C 0.0354(8) -0.0622(18) 0.4353(16) 0.067(5) Uani 0.61(3) 1 d D . P A 2
C8 C -0.0300(11) -0.0378(9) 0.1293(12) 0.066(5) Uani 0.69(3) 1 d D . P B 1
H8 H -0.029552 -0.072749 0.157552 0.079 Uiso 0.69(3) 1 calc R U P B 1
C8A C -0.020(2) 0.067(2) 0.095(2) 0.071(4) Uani 0.31(3) 1 d D . P B 2
H8A H -0.009803 0.108952 0.096790 0.085 Uiso 0.31(3) 1 calc R U P B 2
C9 C -0.0415(11) 0.0233(10) 0.0432(11) 0.066(3) Uani 0.69(3) 1 d D . P B 1
C9A C -0.042(2) -0.026(2) 0.057(2) 0.064(3) Uani 0.31(3) 1 d D . P B 2
C10 C -0.0533(9) 0.0399(11) -0.0177(11) 0.096(4) Uani 0.69(3) 1 d D . P B 1
H10 H -0.052534 0.082796 -0.031678 0.115 Uiso 0.69(3) 1 calc R U P B 1
C10A C -0.058(2) -0.0700(17) 0.015(2) 0.089(4) Uani 0.31(3) 1 d D . P B 2
H10A H -0.057821 -0.114351 0.023460 0.107 Uiso 0.31(3) 1 calc R U P B 2
C11 C -0.0658(6) -0.0063(11) -0.0553(10) 0.106(5) Uani 0.69(3) 1 d D . P B 1
H11 H -0.073765 0.004409 -0.096440 0.127 Uiso 0.69(3) 1 calc R U P B 1
C11A C -0.0731(16) -0.047(2) -0.038(2) 0.104(4) Uani 0.31(3) 1 d D . P B 2
H11A H -0.086182 -0.074843 -0.064982 0.125 Uiso 0.31(3) 1 calc R U P B 2
C12 C -0.0674(7) -0.0706(11) -0.0357(9) 0.104(4) Uani 0.69(3) 1 d D . P B 1
H12 H -0.075662 -0.102054 -0.064406 0.125 Uiso 0.69(3) 1 calc R U P B 1
C12A C -0.0701(16) 0.018(2) -0.054(2) 0.106(5) Uani 0.31(3) 1 d D . P B 2
H12A H -0.081742 0.032578 -0.091057 0.127 Uiso 0.31(3) 1 calc R U P B 2
C13 C -0.0569(9) -0.0892(10) 0.0262(11) 0.089(4) Uani 0.69(3) 1 d D . P B 1
H13 H -0.059023 -0.132049 0.040029 0.107 Uiso 0.69(3) 1 calc R U P B 1
C13A C -0.050(2) 0.063(2) -0.017(2) 0.096(4) Uani 0.31(3) 1 d D . P B 2
H13A H -0.045358 0.104863 -0.030834 0.115 Uiso 0.31(3) 1 calc R U P B 2
C14 C -0.0430(10) -0.0406(10) 0.0661(10) 0.064(3) Uani 0.69(3) 1 d D . P B 1
C14A C -0.038(3) 0.040(2) 0.043(3) 0.066(3) Uani 0.31(3) 1 d D . P B 2
C15 C 0.1330(3) 0.0735(7) 0.2319(8) 0.126(3) Uani 0.753(7) 1 d D . P C 1
C15A C 0.1339(6) 0.0698(13) 0.2229(15) 0.126(3) Uani 0.247(7) 1 d D . P C 2
C16 C 0.09699(18) 0.0350(3) 0.2321(3) 0.0757(17) Uani 1 1 d D . . . .
C17 C 0.09774(17) -0.0323(3) 0.2277(3) 0.0776(17) Uani 1 1 d . . . . .
H17 H 0.120579 -0.053913 0.225837 0.093 Uiso 1 1 calc R U . . .
C18 C 0.06478(18) -0.0675(3) 0.2262(3) 0.0699(16) Uani 1 1 d D . . . .
C19 C 0.0686(6) -0.1396(7) 0.2154(10) 0.109(2) Uani 0.385(10) 1 d D . P D 1
C19A C 0.0660(4) -0.1412(5) 0.2206(8) 0.109(2) Uani 0.615(10) 1 d D . P D 2
C20 C 0.0376(6) 0.2330(7) 0.3690(7) 0.153(3) Uani 0.740(7) 1 d D . P E 1
C20A C 0.0373(8) 0.2370(13) 0.3668(11) 0.153(3) Uani 0.260(7) 1 d D . P E 2
C21 C 0.0294(2) 0.1978(3) 0.3075(4) 0.092(2) Uani 1 1 d D . . . .
C22 C 0.0324(2) 0.2285(3) 0.2497(5) 0.104(2) Uani 1 1 d . . . . .
H22 H 0.040542 0.271472 0.249377 0.125 Uiso 1 1 calc R U . . .
C23 C 0.02417(19) 0.2002(3) 0.1924(4) 0.085(2) Uani 1 1 d D . . . .
C24 C 0.0298(4) 0.2382(5) 0.1310(6) 0.128(3) Uani 0.804(7) 1 d D . P F 1
C24A C 0.0261(8) 0.2399(14) 0.1319(12) 0.128(3) Uani 0.196(7) 1 d D . P F 2
C25 C -0.1085(5) 0.1580(7) 0.2661(10) 0.142(3) Uani 0.585(6) 1 d D . P G 1
C25A C -0.1062(7) 0.1586(11) 0.2846(13) 0.142(3) Uani 0.415(6) 1 d D . P G 2
C26 C -0.08237(18) 0.1004(3) 0.2685(3) 0.0806(18) Uani 1 1 d D . . . .
C27 C -0.09896(18) 0.0401(3) 0.2719(3) 0.0820(19) Uani 1 1 d . . . . .
H27 H -0.124920 0.037055 0.273037 0.098 Uiso 1 1 calc R U . . .
C28 C -0.07769(17) -0.0157(3) 0.2735(3) 0.0648(15) Uani 1 1 d . . . . .
C29 C -0.0973(2) -0.0805(4) 0.2818(5) 0.102(2) Uani 1 1 d D . . . .
Er1 Er 0.00549(2) 0.05403(2) 0.25012(2) 0.06403(9) Uani 1 1 d . . . . .
F1 F 0.0980(6) -0.1636(13) 0.2498(11) 0.145(4) Uani 0.385(10) 1 d D . P D 1
F1A F 0.1020(3) -0.1633(7) 0.2162(7) 0.145(4) Uani 0.615(10) 1 d D . P D 2
F2 F 0.0768(7) -0.1549(8) 0.1563(8) 0.156(4) Uani 0.385(10) 1 d D . P D 1
F2A F 0.0492(4) -0.1606(5) 0.1677(6) 0.156(4) Uani 0.615(10) 1 d D . P D 2
F3 F 0.0385(5) -0.1712(8) 0.2305(13) 0.140(4) Uani 0.385(10) 1 d D . P D 1
F3A F 0.0513(3) -0.1706(5) 0.2702(6) 0.140(4) Uani 0.615(10) 1 d D . P D 2
F4 F 0.1351(2) 0.1072(5) 0.1772(5) 0.160(3) Uani 0.753(7) 1 d D . P C 1
F4A F 0.1296(7) 0.1344(10) 0.2222(17) 0.160(3) Uani 0.247(7) 1 d D . P C 2
F5 F 0.1375(2) 0.1111(4) 0.2788(5) 0.153(3) Uani 0.753(7) 1 d D . P C 1
F5A F 0.1608(8) 0.0560(15) 0.2596(14) 0.153(3) Uani 0.247(7) 1 d D . P C 2
F6 F 0.16316(18) 0.0329(4) 0.2327(5) 0.148(3) Uani 0.753(7) 1 d D . P C 1
F6A F 0.1498(5) 0.0572(12) 0.1647(12) 0.148(3) Uani 0.247(7) 1 d D . P C 2
F7 F 0.0595(4) 0.2013(5) 0.4076(5) 0.185(4) Uani 0.740(7) 1 d D . P E 1
F7A F 0.0295(11) 0.2092(16) 0.4211(11) 0.185(4) Uani 0.260(7) 1 d D . P E 2
F8 F 0.0057(3) 0.2460(5) 0.4008(5) 0.180(4) Uani 0.740(7) 1 d D . P E 1
F8A F 0.0228(10) 0.2973(12) 0.3612(14) 0.180(4) Uani 0.260(7) 1 d D . P E 2
F9 F 0.0543(3) 0.2915(4) 0.3602(5) 0.188(4) Uani 0.740(7) 1 d D . P E 1
F9A F 0.0747(7) 0.2483(13) 0.3697(14) 0.188(4) Uani 0.260(7) 1 d D . P E 2
F10 F 0.0639(2) 0.2341(5) 0.1102(4) 0.163(3) Uani 0.804(7) 1 d D . P F 1
F10A F 0.0297(11) 0.2066(17) 0.0802(14) 0.163(3) Uani 0.196(7) 1 d D . P F 2
F11 F 0.0233(3) 0.3015(3) 0.1381(4) 0.157(3) Uani 0.804(7) 1 d D . P F 1
F11A F 0.0554(9) 0.2790(14) 0.1303(17) 0.157(3) Uani 0.196(7) 1 d D . P F 2
F12 F 0.0076(2) 0.2178(4) 0.0829(4) 0.144(3) Uani 0.804(7) 1 d D . P F 1
F12A F -0.0054(8) 0.2750(14) 0.1252(14) 0.144(3) Uani 0.196(7) 1 d D . P F 2
F13 F -0.1094(4) 0.1819(6) 0.3251(7) 0.177(4) Uani 0.585(6) 1 d D . P G 1
F13A F -0.1347(5) 0.1504(7) 0.3247(10) 0.177(4) Uani 0.415(6) 1 d D . P G 2
F14 F -0.0937(3) 0.2067(4) 0.2322(6) 0.159(3) Uani 0.585(6) 1 d D . P G 1
F14A F -0.0868(4) 0.2068(6) 0.3174(9) 0.159(3) Uani 0.415(6) 1 d D . P G 2
F15 F -0.1409(2) 0.1491(5) 0.2438(7) 0.177(3) Uani 0.585(6) 1 d D . P G 1
F15A F -0.1168(4) 0.1907(8) 0.2353(9) 0.177(3) Uani 0.415(6) 1 d D . P G 2
F16 F -0.13420(16) -0.0775(5) 0.2850(6) 0.123(3) Uani 0.778(15) 1 d D . P H 1
F16A F -0.1292(6) -0.079(2) 0.2509(16) 0.123(3) Uani 0.222(15) 1 d D . P H 2
F17 F -0.0891(3) -0.1208(4) 0.2360(6) 0.150(4) Uani 0.778(15) 1 d D . P H 1
F17A F -0.0760(8) -0.1283(14) 0.269(2) 0.150(4) Uani 0.222(15) 1 d D . P H 2
F18 F -0.0868(3) -0.1085(5) 0.3369(4) 0.142(3) Uani 0.778(15) 1 d D . P H 1
F18A F -0.1051(11) -0.0839(16) 0.3451(9) 0.142(3) Uani 0.222(15) 1 d D . P H 2
N1 N -0.01813(14) 0.0229(2) 0.1433(3) 0.0751(14) Uani 1 1 d D . . . .
N2 N -0.0271(7) 0.0597(10) 0.0929(8) 0.071(4) Uani 0.69(3) 1 d D . P B 1
H2 H -0.024278 0.101157 0.091549 0.085 Uiso 0.69(3) 1 calc R U P B 1
N2A N -0.026(2) -0.0343(16) 0.1165(19) 0.066(5) Uani 0.31(3) 1 d D . P B 2
H2A H -0.021338 -0.071350 0.133885 0.079 Uiso 0.31(3) 1 calc R U P B 2
N3 N 0.02042(13) 0.0086(2) 0.3571(2) 0.0728(13) Uani 1 1 d D . . . .
N4 N 0.0115(7) -0.0514(11) 0.3769(11) 0.075(4) Uani 0.39(3) 1 d D . P A 1
H4B H 0.020389 -0.077363 0.348487 0.089 Uiso 0.39(3) 1 d R U P A 1
N4A N 0.0372(7) 0.0423(9) 0.4040(6) 0.075(4) Uani 0.61(3) 1 d D . P A 2
H4AA H 0.023854 0.075510 0.413938 0.089 Uiso 0.61(3) 1 d R U P A 2
O1 O 0.01332(12) 0.14309(19) 0.1830(2) 0.0802(12) Uani 1 1 d . . . . .
O2 O 0.02011(12) 0.1399(2) 0.3175(2) 0.0848(12) Uani 1 1 d . . . . .
O3 O 0.06912(12) 0.06948(19) 0.2384(2) 0.0806(12) Uani 1 1 d . . . . .
O4 O 0.03205(11) -0.04611(17) 0.2289(2) 0.0704(10) Uani 1 1 d . . . . .
O5 O -0.04282(11) -0.01919(17) 0.27188(19) 0.0690(10) Uani 1 1 d . . . . .
O6 O -0.04891(12) 0.11274(18) 0.2629(2) 0.0848(13) Uani 1 1 d . . . . .
C30 C 0.18635(18) 0.0875(4) 0.4303(3) 0.0837(19) Uani 1 1 d . . . . .
H30 H 0.171198 0.119735 0.447697 0.100 Uiso 1 1 calc R U . . .
C31 C 0.17331(19) 0.0270(4) 0.4090(3) 0.0828(19) Uani 1 1 d . . . . .
C32 C 0.1385(2) -0.0057(5) 0.4071(4) 0.120(3) Uani 1 1 d . . . . .
H32 H 0.116771 0.014430 0.421680 0.144 Uiso 1 1 calc R U . . .
C33 C 0.1376(3) -0.0674(6) 0.3835(5) 0.130(3) Uani 1 1 d . . . . .
H33 H 0.114853 -0.089456 0.381928 0.156 Uiso 1 1 calc R U . . .
C34 C 0.1691(3) -0.0975(4) 0.3621(4) 0.113(3) Uani 1 1 d . . . . .
H34 H 0.167092 -0.139546 0.346174 0.135 Uiso 1 1 calc R U . . .
C35 C 0.2034(2) -0.0690(4) 0.3628(4) 0.102(2) Uani 1 1 d . . . . .
H35 H 0.224741 -0.090304 0.348151 0.123 Uiso 1 1 calc R U . . .
C36 C 0.20463(18) -0.0053(3) 0.3873(3) 0.0766(17) Uani 1 1 d . . . . .
C37 C 0.24800(19) 0.3393(3) 0.4959(3) 0.0807(18) Uani 1 1 d . . . . .
H37 H 0.222962 0.334146 0.484837 0.097 Uiso 1 1 calc R U . . .
C38 C 0.2626(2) 0.3944(3) 0.5258(3) 0.093(2) Uani 1 1 d . . . . .
C39 C 0.2471(4) 0.4530(4) 0.5465(4) 0.143(3) Uani 1 1 d . . . . .
H39 H 0.221719 0.461774 0.542346 0.171 Uiso 1 1 calc R U . . .
C40 C 0.2710(4) 0.4963(5) 0.5729(5) 0.143(3) Uani 1 1 d . . . . .
H40 H 0.261426 0.535905 0.586946 0.171 Uiso 1 1 calc R U . . .
C41 C 0.3088(4) 0.4849(5) 0.5802(5) 0.152(3) Uani 1 1 d . . . . .
H41 H 0.323920 0.516548 0.598888 0.183 Uiso 1 1 calc R U . . .
C42 C 0.3244(4) 0.4276(4) 0.5603(4) 0.152(3) Uani 1 1 d . . . . .
H42 H 0.349881 0.419318 0.564528 0.183 Uiso 1 1 calc R U . . .
C43 C 0.2999(3) 0.3824(3) 0.5333(3) 0.091(2) Uani 1 1 d . . . . .
C44 C 0.3968(5) 0.2188(10) 0.4309(12) 0.154(4) Uani 0.394(10) 1 d D . P I 1
C44A C 0.3933(4) 0.2273(8) 0.4380(10) 0.154(4) Uani 0.606(10) 1 d D . P I 2
C45 C 0.35976(19) 0.1809(4) 0.4310(4) 0.107(3) Uani 1 1 d D . . . .
C46 C 0.36473(19) 0.1155(4) 0.4218(5) 0.118(3) Uani 1 1 d . . . . .
H46 H 0.388716 0.099330 0.415011 0.142 Uiso 1 1 calc R U . . .
C47 C 0.3348(2) 0.0735(3) 0.4223(4) 0.093(2) Uani 1 1 d D . . . .
C48 C 0.3435(7) 0.0016(7) 0.4126(11) 0.133(3) Uani 0.473(14) 1 d D . P J 1
C48A C 0.3401(6) 0.0025(7) 0.4029(11) 0.133(3) Uani 0.527(14) 1 d D . P J 2
C49 C 0.2628(3) 0.1310(7) 0.2309(5) 0.128(3) Uani 1 1 d D . . . .
C50 C 0.2510(2) 0.1696(4) 0.2903(4) 0.0851(19) Uani 1 1 d . . . . .
C51 C 0.2183(2) 0.2043(3) 0.2893(3) 0.0855(19) Uani 1 1 d . . . . .
H51 H 0.203085 0.202893 0.253035 0.103 Uiso 1 1 calc R U . . .
C52 C 0.20759(19) 0.2411(3) 0.3408(3) 0.0813(18) Uani 1 1 d D . . . .
C53 C 0.1753(5) 0.2877(9) 0.3317(9) 0.139(3) Uani 0.547(8) 1 d D . P K 1
C53A C 0.1705(5) 0.2765(10) 0.3392(13) 0.139(3) Uani 0.453(8) 1 d D . P K 2
C54 C 0.3068(6) 0.1637(11) 0.6524(10) 0.214(5) Uani 0.702(9) 1 d D . P L 1
C54A C 0.3046(8) 0.1513(16) 0.6534(14) 0.214(5) Uani 0.298(9) 1 d D . P L 2
C55 C 0.2757(4) 0.1701(4) 0.6037(5) 0.130(4) Uani 1 1 d D . . . .
C56 C 0.2398(3) 0.1881(4) 0.6185(4) 0.124(3) Uani 1 1 d . . . . .
H56 H 0.233378 0.193593 0.661401 0.149 Uiso 1 1 calc R U . . .
C57 C 0.2136(3) 0.1983(4) 0.5733(4) 0.099(2) Uani 1 1 d D . . . .
C58 C 0.1738(4) 0.2156(9) 0.5943(8) 0.150(3) Uani 0.696(7) 1 d D . P M 1
C58A C 0.1748(6) 0.2176(13) 0.5965(13) 0.150(3) Uani 0.304(7) 1 d D . P M 2
Er2 Er 0.26739(2) 0.18255(2) 0.44505(2) 0.07015(10) Uani 1 1 d . . . . .
F19 F 0.3123(4) -0.0339(5) 0.4036(12) 0.148(3) Uani 0.473(14) 1 d D . P J 1
F19A F 0.3349(4) -0.0363(5) 0.4540(8) 0.148(3) Uani 0.527(14) 1 d D . P J 2
F20 F 0.3522(4) -0.0245(8) 0.4723(8) 0.153(3) Uani 0.473(14) 1 d D . P J 1
F20A F 0.3779(3) -0.0092(9) 0.3920(11) 0.153(3) Uani 0.527(14) 1 d D . P J 2
F21 F 0.3698(5) -0.0138(9) 0.3740(10) 0.142(3) Uani 0.473(14) 1 d D . P J 1
F21A F 0.3190(3) -0.0164(6) 0.3576(9) 0.142(3) Uani 0.527(14) 1 d D . P J 2
F22 F 0.3911(9) 0.2804(10) 0.4131(16) 0.181(5) Uani 0.394(10) 1 d D . P I 1
F22A F 0.3945(6) 0.2683(7) 0.3880(9) 0.181(5) Uani 0.606(10) 1 d D . P I 2
F23 F 0.4093(6) 0.2212(13) 0.4901(10) 0.193(4) Uani 0.394(10) 1 d D . P I 1
F23A F 0.3908(3) 0.2637(7) 0.4891(7) 0.193(4) Uani 0.606(10) 1 d D . P I 2
F24 F 0.4227(4) 0.1946(11) 0.3915(12) 0.177(5) Uani 0.394(10) 1 d D . P I 1
F24A F 0.4261(3) 0.1971(6) 0.4414(10) 0.177(5) Uani 0.606(10) 1 d D . P I 2
F25 F 0.2849(2) 0.1665(5) 0.1940(3) 0.159(3) Uani 0.785(9) 1 d D . P N 1
F25A F 0.2516(10) 0.157(2) 0.1779(11) 0.159(3) Uani 0.215(9) 1 d D . P N 2
F26 F 0.2798(4) 0.0788(5) 0.2421(5) 0.202(6) Uani 0.785(9) 1 d D . P N 1
F26A F 0.2963(6) 0.117(2) 0.229(2) 0.202(6) Uani 0.215(9) 1 d D . P N 2
F27 F 0.2334(3) 0.1216(7) 0.1912(5) 0.201(6) Uani 0.785(9) 1 d D . P N 1
F27A F 0.2427(12) 0.0749(16) 0.2369(17) 0.201(6) Uani 0.215(9) 1 d D . P N 2
F28 F 0.1874(4) 0.3426(5) 0.3049(6) 0.174(4) Uani 0.547(8) 1 d D . P K 1
F28A F 0.1562(7) 0.2806(11) 0.2811(10) 0.174(4) Uani 0.453(8) 1 d D . P K 2
F29 F 0.1601(5) 0.3060(7) 0.3864(7) 0.164(4) Uani 0.547(8) 1 d D . P K 1
F29A F 0.1740(6) 0.3365(7) 0.3605(11) 0.164(4) Uani 0.453(8) 1 d D . P K 2
F30 F 0.1481(4) 0.2624(8) 0.2953(8) 0.153(4) Uani 0.547(8) 1 d D . P K 1
F30A F 0.1451(3) 0.2502(8) 0.3783(7) 0.153(4) Uani 0.453(8) 1 d D . P K 2
F31 F 0.1495(2) 0.1715(6) 0.5751(5) 0.165(4) Uani 0.696(7) 1 d D . P M 1
F31A F 0.1508(6) 0.2211(16) 0.5506(10) 0.165(4) Uani 0.304(7) 1 d D . P M 2
F32 F 0.1634(3) 0.2730(6) 0.5680(7) 0.182(4) Uani 0.696(7) 1 d D . P M 1
F32A F 0.1785(7) 0.2765(11) 0.6242(15) 0.182(4) Uani 0.304(7) 1 d D . P M 2
F33 F 0.1679(4) 0.2231(7) 0.6563(4) 0.200(4) Uani 0.696(7) 1 d D . P M 1
F33A F 0.1640(9) 0.1820(13) 0.6456(12) 0.200(4) Uani 0.304(7) 1 d D . P M 2
F34 F 0.3356(4) 0.2004(6) 0.6425(7) 0.243(5) Uani 0.702(9) 1 d D . P L 1
F34A F 0.3168(10) 0.1969(14) 0.6910(17) 0.243(5) Uani 0.298(9) 1 d D . P L 2
F35 F 0.3192(4) 0.1042(7) 0.6583(7) 0.248(5) Uani 0.702(9) 1 d D . P L 1
F35A F 0.3347(8) 0.1222(17) 0.6313(16) 0.248(5) Uani 0.298(9) 1 d D . P L 2
F36 F 0.2903(4) 0.1712(7) 0.7144(5) 0.238(5) Uani 0.702(9) 1 d D . P L 1
F36A F 0.2876(9) 0.0979(14) 0.6867(12) 0.238(5) Uani 0.298(9) 1 d D . P L 2
N5 N 0.22241(14) 0.0929(3) 0.4225(2) 0.0759(14) Uani 1 1 d . . . . .
N6 N 0.23377(14) 0.0364(3) 0.3952(3) 0.0829(15) Uani 1 1 d . . . . .
H6B H 0.256486 0.028020 0.384367 0.099 Uiso 1 1 calc R U . . .
N7 N 0.27414(18) 0.2956(3) 0.4854(3) 0.0883(16) Uani 1 1 d . . . . .
N8 N 0.30585(18) 0.3221(3) 0.5083(3) 0.0988(18) Uani 1 1 d . . . . .
H8B H 0.327321 0.303287 0.507205 0.119 Uiso 1 1 calc R U . . .
O7 O 0.27431(12) 0.1659(2) 0.3355(2) 0.0889(13) Uani 1 1 d . . . . .
O8 O 0.22344(13) 0.2447(2) 0.3935(2) 0.0882(13) Uani 1 1 d . . . . .
O9 O 0.30143(11) 0.0860(2) 0.4331(2) 0.0887(13) Uani 1 1 d . . . . .
O10 O 0.33000(12) 0.2111(2) 0.4354(3) 0.0930(14) Uani 1 1 d . . . . .
O11 O 0.21772(13) 0.1932(2) 0.5150(2) 0.0868(13) Uani 1 1 d . . . . .
O12 O 0.28879(15) 0.1606(2) 0.5474(3) 0.1045(16) Uani 1 1 d . . . . .

loop_
_atom_site_aniso_label
_atom_site_aniso_U_11
_atom_site_aniso_U_22
_atom_site_aniso_U_33
_atom_site_aniso_U_23
_atom_site_aniso_U_13
_atom_site_aniso_U_12
C1 0.044(7) 0.064(5) 0.075(5) -0.015(4) 0.010(5) 0.006(5)
C1A 0.044(7) 0.064(5) 0.075(5) -0.015(4) 0.010(5) 0.006(5)
C2 0.045(14) 0.092(4) 0.064(5) -0.009(4) 0.015(8) 0.012(8)
C2A 0.061(3) 0.103(5) 0.065(4) -0.014(4) 0.003(4) 0.012(7)
C3 0.103(11) 0.112(6) 0.068(12) 0.002(7) 0.002(9) 0.022(6)
C3A 0.087(5) 0.128(12) 0.072(7) -0.022(6) -0.007(7) 0.019(10)
C4 0.116(16) 0.139(13) 0.076(9) 0.001(9) -0.009(7) 0.027(10)
C4A 0.099(7) 0.147(17) 0.074(5) -0.008(8) -0.014(5) 0.026(13)
C5 0.099(7) 0.147(17) 0.074(5) -0.008(8) -0.014(5) 0.026(13)
C5A 0.116(16) 0.139(13) 0.076(9) 0.001(9) -0.009(7) 0.027(10)
C6 0.087(5) 0.128(12) 0.072(7) -0.022(6) -0.007(7) 0.019(10)
C6A 0.103(11) 0.112(6) 0.068(12) 0.002(7) 0.002(9) 0.022(6)
C7 0.061(3) 0.103(5) 0.065(4) -0.014(4) 0.003(4) 0.012(7)
C7A 0.045(14) 0.092(4) 0.064(5) -0.009(4) 0.015(8) 0.012(8)
C8 0.084(10) 0.056(4) 0.058(9) 0.004(5) 0.001(10) -0.004(4)
C8A 0.068(13) 0.065(6) 0.079(4) 0.008(4) -0.004(4) -0.003(4)
C9 0.066(8) 0.070(12) 0.064(4) 0.007(7) 0.009(4) 0.005(11)
C9A 0.075(4) 0.057(9) 0.061(7) 0.014(5) 0.000(6) 0.001(9)
C10 0.114(9) 0.085(14) 0.088(6) 0.025(9) 0.007(5) 0.006(13)
C10A 0.128(7) 0.063(10) 0.077(9) 0.002(7) 0.000(7) -0.002(10)
C11 0.119(9) 0.125(14) 0.074(6) 0.002(10) -0.014(6) 0.045(11)
C11A 0.120(10) 0.106(12) 0.086(7) -0.037(8) -0.016(6) 0.029(10)
C12 0.120(10) 0.106(12) 0.086(7) -0.037(8) -0.016(6) 0.029(10)
C12A 0.119(9) 0.125(14) 0.074(6) 0.002(10) -0.014(6) 0.045(11)
C13 0.128(7) 0.063(10) 0.077(9) 0.002(7) 0.000(7) -0.002(10)
C13A 0.114(9) 0.085(14) 0.088(6) 0.025(9) 0.007(5) 0.006(13)
C14 0.075(4) 0.057(9) 0.061(7) 0.014(5) 0.000(6) 0.001(9)
C14A 0.066(8) 0.070(12) 0.064(4) 0.007(7) 0.009(4) 0.005(11)
C15 0.061(4) 0.131(6) 0.186(8) 0.032(5) -0.006(5) -0.025(4)
C15A 0.061(4) 0.131(6) 0.186(8) 0.032(5) -0.006(5) -0.025(4)
C16 0.062(4) 0.086(5) 0.079(4) 0.008(3) -0.003(3) -0.010(3)
C17 0.061(4) 0.073(4) 0.099(5) 0.009(3) 0.000(3) 0.011(3)
C18 0.072(4) 0.063(4) 0.074(4) 0.009(3) 0.003(3) 0.003(3)
C19 0.099(5) 0.060(5) 0.169(7) -0.005(4) 0.026(5) 0.012(4)
C19A 0.099(5) 0.060(5) 0.169(7) -0.005(4) 0.026(5) 0.012(4)
C20 0.217(9) 0.083(6) 0.158(9) -0.043(5) -0.018(7) -0.038(6)
C20A 0.217(9) 0.083(6) 0.158(9) -0.043(5) -0.018(7) -0.038(6)
C21 0.095(5) 0.062(4) 0.119(6) -0.024(4) 0.004(5) -0.011(4)
C22 0.123(6) 0.055(4) 0.134(7) -0.006(5) 0.010(6) -0.019(4)
C23 0.074(4) 0.061(4) 0.118(6) 0.009(4) 0.003(4) 0.000(3)
C24 0.148(6) 0.076(5) 0.159(8) 0.042(5) -0.006(6) -0.013(4)
C24A 0.148(6) 0.076(5) 0.159(8) 0.042(5) -0.006(6) -0.013(4)
C25 0.096(5) 0.070(5) 0.259(10) -0.005(6) -0.011(6) 0.028(4)
C25A 0.096(5) 0.070(5) 0.259(10) -0.005(6) -0.011(6) 0.028(4)
C26 0.072(4) 0.059(3) 0.111(5) 0.002(3) -0.007(4) 0.005(3)
C27 0.062(4) 0.068(4) 0.116(5) -0.001(4) -0.020(4) 0.000(3)
C28 0.067(4) 0.059(3) 0.069(4) -0.005(3) -0.007(3) -0.007(3)
C29 0.083(4) 0.063(4) 0.159(6) -0.001(4) 0.000(4) -0.027(3)
Er1 0.06251(15) 0.04786(13) 0.08173(19) -0.00303(13) -0.00085(14) -0.00406(11)
F1 0.119(4) 0.086(3) 0.230(13) 0.010(9) 0.038(6) 0.037(3)
F1A 0.119(4) 0.086(3) 0.230(13) 0.010(9) 0.038(6) 0.037(3)
F2 0.213(11) 0.075(4) 0.182(6) -0.043(4) 0.011(7) -0.020(7)
F2A 0.213(11) 0.075(4) 0.182(6) -0.043(4) 0.011(7) -0.020(7)
F3 0.140(7) 0.063(3) 0.217(11) 0.045(7) 0.045(7) 0.008(4)
F3A 0.140(7) 0.063(3) 0.217(11) 0.045(7) 0.045(7) 0.008(4)
F4 0.104(5) 0.163(6) 0.212(8) 0.076(6) 0.026(6) -0.036(5)
F4A 0.104(5) 0.163(6) 0.212(8) 0.076(6) 0.026(6) -0.036(5)
F5 0.112(5) 0.120(5) 0.229(8) -0.010(5) -0.049(5) -0.049(4)
F5A 0.112(5) 0.120(5) 0.229(8) -0.010(5) -0.049(5) -0.049(4)
F6 0.059(3) 0.152(7) 0.232(8) 0.006(6) -0.003(4) -0.012(3)
F6A 0.059(3) 0.152(7) 0.232(8) 0.006(6) -0.003(4) -0.012(3)
F7 0.254(11) 0.143(6) 0.158(7) -0.027(5) -0.081(7) -0.051(8)
F7A 0.254(11) 0.143(6) 0.158(7) -0.027(5) -0.081(7) -0.051(8)
F8 0.267(10) 0.140(6) 0.132(7) -0.042(5) 0.034(6) 0.006(7)
F8A 0.267(10) 0.140(6) 0.132(7) -0.042(5) 0.034(6) 0.006(7)
F9 0.258(9) 0.095(5) 0.212(8) -0.061(6) -0.001(8) -0.068(6)
F9A 0.258(9) 0.095(5) 0.212(8) -0.061(6) -0.001(8) -0.068(6)
F10 0.155(6) 0.150(7) 0.184(6) 0.051(5) 0.043(5) -0.016(5)
F10A 0.155(6) 0.150(7) 0.184(6) 0.051(5) 0.043(5) -0.016(5)
F11 0.199(7) 0.060(3) 0.211(7) 0.046(4) -0.009(6) -0.004(3)
F11A 0.199(7) 0.060(3) 0.211(7) 0.046(4) -0.009(6) -0.004(3)
F12 0.170(6) 0.113(5) 0.147(6) 0.046(4) -0.025(5) -0.020(5)
F12A 0.170(6) 0.113(5) 0.147(6) 0.046(4) -0.025(5) -0.020(5)
F13 0.153(10) 0.101(8) 0.276(8) -0.043(7) 0.041(8) 0.045(6)
F13A 0.153(10) 0.101(8) 0.276(8) -0.043(7) 0.041(8) 0.045(6)
F14 0.107(5) 0.071(4) 0.300(9) 0.027(5) -0.024(7) 0.018(3)
F14A 0.107(5) 0.071(4) 0.300(9) 0.027(5) -0.024(7) 0.018(3)
F15 0.084(5) 0.125(7) 0.321(10) 0.045(7) -0.029(7) 0.035(4)
F15A 0.084(5) 0.125(7) 0.321(10) 0.045(7) -0.029(7) 0.035(4)
F16 0.079(3) 0.094(3) 0.197(9) -0.005(6) 0.011(4) -0.031(3)
F16A 0.079(3) 0.094(3) 0.197(9) -0.005(6) 0.011(4) -0.031(3)
F17 0.133(6) 0.077(3) 0.239(10) -0.066(5) 0.012(5) -0.037(4)
F17A 0.133(6) 0.077(3) 0.239(10) -0.066(5) 0.012(5) -0.037(4)
F18 0.146(8) 0.090(6) 0.190(5) 0.055(4) -0.005(5) -0.022(4)
F18A 0.146(8) 0.090(6) 0.190(5) 0.055(4) -0.005(5) -0.022(4)
N1 0.078(3) 0.068(3) 0.079(4) 0.001(3) -0.001(3) 0.005(3)
N2 0.068(13) 0.065(6) 0.079(4) 0.008(4) -0.004(4) -0.003(4)
N2A 0.084(10) 0.056(4) 0.058(9) 0.004(5) 0.001(10) -0.004(4)
N3 0.071(3) 0.073(3) 0.074(4) -0.002(3) -0.004(3) -0.003(3)
N4 0.064(11) 0.086(6) 0.074(5) -0.012(4) 0.005(6) 0.002(5)
N4A 0.064(11) 0.086(6) 0.074(5) -0.012(4) 0.005(6) 0.002(5)
O1 0.087(3) 0.053(2) 0.100(3) 0.005(2) -0.002(2) -0.008(2)
O2 0.094(3) 0.059(3) 0.101(3) -0.015(2) -0.001(2) -0.011(2)
O3 0.062(3) 0.063(2) 0.116(4) -0.001(2) 0.002(2) -0.006(2)
O4 0.062(2) 0.056(2) 0.093(3) -0.003(2) 0.000(2) 0.0014(18)
O5 0.064(3) 0.053(2) 0.091(3) -0.0034(19) -0.001(2) -0.0055(18)
O6 0.068(3) 0.049(2) 0.137(4) 0.002(2) 0.004(3) -0.0007(19)
C30 0.063(4) 0.104(5) 0.084(5) -0.008(4) 0.009(3) -0.001(4)
C31 0.068(4) 0.110(5) 0.070(4) 0.002(4) 0.003(3) -0.020(4)
C32 0.082(5) 0.165(9) 0.114(7) -0.017(6) 0.014(5) -0.035(6)
C33 0.095(6) 0.174(10) 0.123(7) -0.014(7) 0.002(5) -0.067(7)
C34 0.126(7) 0.107(6) 0.105(6) 0.001(5) -0.017(6) -0.047(6)
C35 0.092(5) 0.092(5) 0.122(6) -0.008(5) -0.006(5) -0.013(4)
C36 0.067(4) 0.091(5) 0.072(4) 0.005(4) -0.006(3) -0.015(4)
C37 0.079(4) 0.068(4) 0.095(5) -0.001(4) -0.012(4) 0.010(3)
C38 0.132(7) 0.069(4) 0.077(5) 0.003(4) 0.002(4) 0.017(4)
C39 0.235(10) 0.090(5) 0.103(5) 0.003(4) 0.015(6) 0.032(5)
C40 0.235(10) 0.090(5) 0.103(5) 0.003(4) 0.015(6) 0.032(5)
C41 0.242(9) 0.091(4) 0.124(5) -0.003(4) -0.048(6) -0.045(6)
C42 0.242(9) 0.091(4) 0.124(5) -0.003(4) -0.048(6) -0.045(6)
C43 0.132(7) 0.062(4) 0.081(5) 0.004(3) -0.011(4) -0.007(4)
C44 0.068(5) 0.089(6) 0.307(11) -0.014(6) -0.024(7) -0.003(5)
C44A 0.068(5) 0.089(6) 0.307(11) -0.014(6) -0.024(7) -0.003(5)
C45 0.055(4) 0.088(5) 0.177(8) 0.000(5) -0.018(4) -0.002(4)
C46 0.057(4) 0.081(5) 0.218(10) -0.004(5) -0.010(5) 0.009(4)
C47 0.076(5) 0.067(4) 0.136(7) -0.005(4) -0.019(4) 0.011(4)
C48 0.070(5) 0.085(6) 0.245(9) -0.010(6) -0.020(5) 0.016(4)
C48A 0.070(5) 0.085(6) 0.245(9) -0.010(6) -0.020(5) 0.016(4)
C49 0.105(7) 0.176(11) 0.104(7) -0.046(7) 0.017(6) -0.008(7)
C50 0.090(5) 0.089(5) 0.077(5) -0.003(4) 0.020(4) -0.028(4)
C51 0.096(5) 0.100(5) 0.060(4) -0.007(4) -0.012(4) 0.000(4)
C52 0.094(5) 0.073(4) 0.077(5) 0.007(4) -0.019(4) 0.010(3)
C53 0.167(9) 0.129(7) 0.120(7) -0.007(6) -0.041(5) 0.067(6)
C53A 0.167(9) 0.129(7) 0.120(7) -0.007(6) -0.041(5) 0.067(6)
C54 0.259(10) 0.211(8) 0.173(7) 0.029(6) -0.146(8) 0.019(6)
C54A 0.259(10) 0.211(8) 0.173(7) 0.029(6) -0.146(8) 0.019(6)
C55 0.204(10) 0.082(6) 0.104(7) -0.008(5) -0.080(7) 0.016(6)
C56 0.182(10) 0.114(7) 0.076(5) -0.004(5) -0.026(6) 0.015(7)
C57 0.129(5) 0.091(5) 0.076(5) -0.009(4) -0.005(4) -0.017(4)
C58 0.149(7) 0.185(8) 0.115(6) -0.030(6) 0.043(5) -0.006(6)
C58A 0.149(7) 0.185(8) 0.115(6) -0.030(6) 0.043(5) -0.006(6)
Er2 0.06236(16) 0.06737(17) 0.08072(19) -0.00036(14) -0.00976(14) 0.00302(13)
F19 0.104(6) 0.077(4) 0.265(12) -0.008(6) -0.022(6) 0.003(4)
F19A 0.104(6) 0.077(4) 0.265(12) -0.008(6) -0.022(6) 0.003(4)
F20 0.087(5) 0.117(7) 0.255(10) -0.009(7) -0.029(5) 0.017(5)
F20A 0.087(5) 0.117(7) 0.255(10) -0.009(7) -0.029(5) 0.017(5)
F21 0.098(5) 0.093(6) 0.234(10) -0.062(6) -0.023(5) 0.019(4)
F21A 0.098(5) 0.093(6) 0.234(10) -0.062(6) -0.023(5) 0.019(4)
F22 0.120(6) 0.091(6) 0.333(14) -0.004(8) 0.034(9) -0.015(5)
F22A 0.120(6) 0.091(6) 0.333(14) -0.004(8) 0.034(9) -0.015(5)
F23 0.092(8) 0.177(11) 0.309(10) -0.066(8) -0.038(7) -0.040(6)
F23A 0.092(8) 0.177(11) 0.309(10) -0.066(8) -0.038(7) -0.040(6)
F24 0.056(3) 0.137(5) 0.339(16) -0.020(11) -0.026(8) -0.005(3)
F24A 0.056(3) 0.137(5) 0.339(16) -0.020(11) -0.026(8) -0.005(3)
F25 0.132(6) 0.239(9) 0.105(5) -0.012(5) 0.060(5) 0.011(7)
F25A 0.132(6) 0.239(9) 0.105(5) -0.012(5) 0.060(5) 0.011(7)
F26 0.336(16) 0.117(7) 0.152(7) -0.041(7) 0.045(8) 0.074(10)
F26A 0.336(16) 0.117(7) 0.152(7) -0.041(7) 0.045(8) 0.074(10)
F27 0.140(7) 0.328(15) 0.137(7) -0.129(9) 0.035(6) -0.046(8)
F27A 0.140(7) 0.328(15) 0.137(7) -0.129(9) 0.035(6) -0.046(8)
F28 0.234(11) 0.128(6) 0.159(8) 0.014(6) -0.065(7) 0.067(6)
F28A 0.234(11) 0.128(6) 0.159(8) 0.014(6) -0.065(7) 0.067(6)
F29 0.179(12) 0.143(9) 0.170(10) -0.028(8) -0.018(7) 0.076(8)
F29A 0.179(12) 0.143(9) 0.170(10) -0.028(8) -0.018(7) 0.076(8)
F30 0.112(5) 0.185(10) 0.162(7) -0.009(7) -0.036(5) 0.063(5)
F30A 0.112(5) 0.185(10) 0.162(7) -0.009(7) -0.036(5) 0.063(5)
F31 0.126(5) 0.216(10) 0.152(7) -0.039(6) 0.051(4) -0.030(6)
F31A 0.126(5) 0.216(10) 0.152(7) -0.039(6) 0.051(4) -0.030(6)
F32 0.158(8) 0.173(7) 0.215(10) -0.022(7) 0.041(7) 0.031(6)
F32A 0.158(8) 0.173(7) 0.215(10) -0.022(7) 0.041(7) 0.031(6)
F33 0.243(9) 0.233(12) 0.124(5) -0.053(6) 0.076(6) -0.038(10)
F33A 0.243(9) 0.233(12) 0.124(5) -0.053(6) 0.076(6) -0.038(10)
F34 0.270(11) 0.270(8) 0.188(8) 0.015(7) -0.162(8) -0.021(7)
F34A 0.270(11) 0.270(8) 0.188(8) 0.015(7) -0.162(8) -0.021(7)
F35 0.287(11) 0.247(7) 0.210(10) 0.083(6) -0.123(8) 0.065(7)
F35A 0.287(11) 0.247(7) 0.210(10) 0.083(6) -0.123(8) 0.065(7)
F36 0.319(12) 0.236(7) 0.160(7) 0.030(6) -0.138(8) -0.002(8)
F36A 0.319(12) 0.236(7) 0.160(7) 0.030(6) -0.138(8) -0.002(8)
N5 0.069(3) 0.075(4) 0.084(4) -0.003(3) -0.003(3) -0.004(3)
N6 0.064(3) 0.081(4) 0.103(4) -0.002(3) 0.002(3) -0.007(3)
N7 0.097(4) 0.078(4) 0.090(4) -0.006(3) -0.008(3) -0.004(3)
N8 0.097(4) 0.082(4) 0.117(5) -0.005(4) -0.005(4) 0.002(3)
O7 0.069(3) 0.106(4) 0.091(3) -0.011(3) 0.010(3) -0.007(2)
O8 0.103(3) 0.088(3) 0.074(3) -0.006(2) -0.015(3) 0.025(3)
O9 0.054(2) 0.071(3) 0.141(4) -0.008(3) -0.012(2) 0.002(2)
O10 0.059(3) 0.070(3) 0.150(4) -0.002(3) -0.015(3) -0.004(2)
O11 0.092(3) 0.114(4) 0.055(3) -0.009(2) -0.004(2) -0.009(3)
O12 0.119(4) 0.083(3) 0.111(4) -0.001(3) -0.053(3) 0.005(3)

loop_
_atom_type_symbol
_atom_type_description
_atom_type_scat_dispersion_real
_atom_type_scat_dispersion_imag
_atom_type_scat_source
C C 0.0033 0.0016 'International Tables Vol C Tables 4.2.6.8 and 6.1.1.4'
H H 0.0000 0.0000 'International Tables Vol C Tables 4.2.6.8 and 6.1.1.4'
Er Er -0.2586 4.9576 'International Tables Vol C Tables 4.2.6.8 and 6.1.1.4'
F F 0.0171 0.0103 'International Tables Vol C Tables 4.2.6.8 and 6.1.1.4'
N N 0.0061 0.0033 'International Tables Vol C Tables 4.2.6.8 and 6.1.1.4'
O O 0.0106 0.0060 'International Tables Vol C Tables 4.2.6.8 and 6.1.1.4'

loop_
_geom_angle_atom_site_label_1
_geom_angle_atom_site_label_2
_geom_angle_atom_site_label_3
_geom_angle
_geom_angle_site_symmetry_1
_geom_angle_site_symmetry_3
_geom_angle_publ_flag
N3 C1 C7 113(3) . . ?
N3 C1 H1 123.7 . . ?
C7 C1 H1 123.7 . . ?
N3 C1A C7A 112.4(19) . . ?
N3 C1A H1A 123.8 . . ?
C7A C1A H1A 123.8 . . ?
C3 C2 C7 124(5) . . ?
C3 C2 N4 128(5) . . ?
C7 C2 N4 105(5) . . ?
C3A C2A N4A 129(3) . . ?
C3A C2A C7A 122(3) . . ?
N4A C2A C7A 108(3) . . ?
C2 C3 C4 114(4) . . ?
C2 C3 H3 123.2 . . ?
C4 C3 H3 123.2 . . ?
C4A C3A C2A 117(2) . . ?
C4A C3A H3A 121.6 . . ?
C2A C3A H3A 121.6 . . ?
C3 C4 C5 125(3) . . ?
C3 C4 H4 117.4 . . ?
C5 C4 H4 117.4 . . ?
C3A C4A C5A 125(2) . . ?
C3A C4A H4A 117.7 . . ?
C5A C4A H4A 117.7 . . ?
C6 C5 C4 121(3) . . ?
C6 C5 H5 119.6 . . ?
C4 C5 H5 119.6 . . ?
C6A C5A C4A 120(2) . . ?
C6A C5A H5A 119.8 . . ?
C4A C5A H5A 119.8 . . ?
C5 C6 C7 114(3) . . ?
C5 C6 H6 122.9 . . ?
C7 C6 H6 122.9 . . ?
C5A C6A C7A 116(2) . . ?
C5A C6A H6A 122.0 . . ?
C7A C6A H6A 122.0 . . ?
C1 C7 C2 104(5) . . ?
C1 C7 C6 136(4) . . ?
C2 C7 C6 118(5) . . ?
C1A C7A C2A 103(3) . . ?
C1A C7A C6A 137(3) . . ?
C2A C7A C6A 119(3) . . ?
N1 C8 C14 110.3(15) . . ?
N1 C8 H8 124.9 . . ?
C14 C8 H8 124.9 . . ?
N1 C8A C14A 109(2) . . ?
N1 C8A H8A 125.4 . . ?
C14A C8A H8A 125.4 . . ?
N2 C9 C10 132.2(13) . . ?
N2 C9 C14 105.5(15) . . ?
C10 C9 C14 122.2(15) . . ?
C10A C9A N2A 131(3) . . ?
C10A C9A C14A 123(3) . . ?
N2A C9A C14A 106(3) . . ?
C11 C10 C9 118.4(13) . . ?
C11 C10 H10 120.8 . . ?
C9 C10 H10 120.8 . . ?
C11A C10A C9A 118(2) . . ?
C11A C10A H10A 121.2 . . ?
C9A C10A H10A 121.2 . . ?
C10 C11 C12 122.0(18) . . ?
C10 C11 H11 119.0 . . ?
C12 C11 H11 119.0 . . ?
C10A C11A C12A 121(3) . . ?
C10A C11A H11A 119.4 . . ?
C12A C11A H11A 119.4 . . ?
C11 C12 C13 121.6(16) . . ?
C11 C12 H12 119.2 . . ?
C13 C12 H12 119.2 . . ?
C11A C12A C13A 123(3) . . ?
C11A C12A H12A 118.5 . . ?
C13A C12A H12A 118.5 . . ?
C14 C13 C12 116.7(12) . . ?
C14 C13 H13 121.6 . . ?
C12 C13 H13 121.6 . . ?
C14A C13A C12A 115(2) . . ?
C14A C13A H13A 122.4 . . ?
C12A C13A H13A 122.4 . . ?
C13 C14 C8 135.3(12) . . ?
C13 C14 C9 119.0(15) . . ?
C8 C14 C9 105.7(15) . . ?
C13A C14A C8A 135(3) . . ?
C13A C14A C9A 119(3) . . ?
C8A C14A C9A 106(3) . . ?
F5 C15 F4 109.8(13) . . ?
F5 C15 F6 105.4(11) . . ?
F4 C15 F6 106.6(12) . . ?
F5 C15 C16 115.3(11) . . ?
F4 C15 C16 108.7(9) . . ?
F6 C15 C16 110.6(11) . . ?
F5A C15A F4A 109(2) . . ?
F5A C15A F6A 100(2) . . ?
F4A C15A F6A 103(2) . . ?
F5A C15A C16 119(2) . . ?
F4A C15A C16 111.8(19) . . ?
F6A C15A C16 112.6(19) . . ?
O3 C16 C17 126.7(6) . . ?
O3 C16 C15 112.9(8) . . ?
C17 C16 C15 120.4(8) . . ?
O3 C16 C15A 116.6(12) . . ?
C17 C16 C15A 116.5(12) . . ?
C18 C17 C16 120.5(6) . . ?
C18 C17 H17 119.8 . . ?
C16 C17 H17 119.8 . . ?
O4 C18 C17 127.7(6) . . ?
O4 C18 C19 115.9(9) . . ?
C17 C18 C19 116.2(9) . . ?
O4 C18 C19A 112.3(7) . . ?
C17 C18 C19A 120.0(8) . . ?
F3 C19 F2 107.2(17) . . ?
F3 C19 F1 109.3(18) . . ?
F2 C19 F1 103.7(17) . . ?
F3 C19 C18 112.5(15) . . ?
F2 C19 C18 113.4(15) . . ?
F1 C19 C18 110.3(17) . . ?
F3A C19A F2A 109.8(12) . . ?
F3A C19A F1A 106.1(12) . . ?
F2A C19A F1A 105.6(12) . . ?
F3A C19A C18 113.0(10) . . ?
F2A C19A C18 110.7(11) . . ?
F1A C19A C18 111.3(11) . . ?
F7 C20 F8 107.7(15) . . ?
F7 C20 F9 105.3(14) . . ?
F8 C20 F9 105.3(12) . . ?
F7 C20 C21 113.9(12) . . ?
F8 C20 C21 110.7(13) . . ?
F9 C20 C21 113.4(12) . . ?
F7A C20A F8A 113(3) . . ?
F7A C20A F9A 104(2) . . ?
F8A C20A F9A 103(2) . . ?
F7A C20A C21 116(2) . . ?
F8A C20A C21 111(2) . . ?
F9A C20A C21 108(2) . . ?
O2 C21 C22 127.4(7) . . ?
O2 C21 C20 111.5(9) . . ?
C22 C21 C20 121.1(9) . . ?
O2 C21 C20A 115.0(13) . . ?
C22 C21 C20A 117.7(13) . . ?
C23 C22 C21 124.1(6) . . ?
C23 C22 H22 118.0 . . ?
C21 C22 H22 118.0 . . ?
O1 C23 C22 127.3(7) . . ?
O1 C23 C24A 113.0(14) . . ?
C22 C23 C24A 119.6(14) . . ?
O1 C23 C24 113.1(8) . . ?
C22 C23 C24 119.5(8) . . ?
F10 C24 F11 105.4(11) . . ?
F10 C24 F12 106.5(12) . . ?
F11 C24 F12 106.4(10) . . ?
F10 C24 C23 112.0(10) . . ?
F11 C24 C23 112.8(11) . . ?
F12 C24 C23 113.0(10) . . ?
F10A C24A F11A 103(2) . . ?
F10A C24A F12A 106(3) . . ?
F11A C24A F12A 110(2) . . ?
F10A C24A C23 115(2) . . ?
F11A C24A C23 113(2) . . ?
F12A C24A C23 109.9(19) . . ?
F15 C25 F13 111.9(15) . . ?
F15 C25 F14 106.0(14) . . ?
F13 C25 F14 103.0(16) . . ?
F15 C25 C26 117.7(16) . . ?
F13 C25 C26 106.1(13) . . ?
F14 C25 C26 111.4(12) . . ?
F15A C25A F13A 110.1(19) . . ?
F15A C25A F14A 100.1(19) . . ?
F13A C25A F14A 99.4(18) . . ?
F15A C25A C26 113.5(18) . . ?
F13A C25A C26 118.1(19) . . ?
F14A C25A C26 113.2(17) . . ?
O6 C26 C27 127.7(5) . . ?
O6 C26 C25A 113.9(12) . . ?
C27 C26 C25A 117.5(12) . . ?
O6 C26 C25 115.8(10) . . ?
C27 C26 C25 116.3(10) . . ?
C26 C27 C28 121.0(6) . . ?
C26 C27 H27 119.5 . . ?
C28 C27 H27 119.5 . . ?
O5 C28 C27 126.8(5) . . ?
O5 C28 C29 114.4(6) . . ?
C27 C28 C29 118.7(6) . . ?
F17A C29 F16A 116(2) . . ?
F17 C29 F16 107.1(8) . . ?
F17 C29 F18 107.1(9) . . ?
F16 C29 F18 104.9(8) . . ?
F17A C29 F18A 107(2) . . ?
F16A C29 F18A 108(2) . . ?
F17A C29 C28 112.2(19) . . ?
F17 C29 C28 111.9(8) . . ?
F16A C29 C28 109.0(19) . . ?
F16 C29 C28 115.1(8) . . ?
F18 C29 C28 110.2(7) . . ?
F18A C29 C28 104.6(15) . . ?
O6 Er1 O3 140.44(14) . . ?
O6 Er1 O4 146.71(14) . . ?
O3 Er1 O4 72.43(14) . . ?
O6 Er1 O2 73.75(15) . . ?
O3 Er1 O2 74.77(15) . . ?
O4 Er1 O2 134.69(15) . . ?
O6 Er1 O1 75.99(15) . . ?
O3 Er1 O1 73.08(15) . . ?
O4 Er1 O1 122.57(14) . . ?
O2 Er1 O1 74.77(16) . . ?
O6 Er1 O5 72.06(14) . . ?
O3 Er1 O5 146.85(14) . . ?
O4 Er1 O5 76.45(13) . . ?
O2 Er1 O5 122.71(15) . . ?
O1 Er1 O5 135.62(14) . . ?
O6 Er1 N1 87.26(16) . . ?
O3 Er1 N1 106.09(16) . . ?
O4 Er1 N1 74.69(15) . . ?
O2 Er1 N1 145.39(16) . . ?
O1 Er1 N1 72.65(16) . . ?
O5 Er1 N1 75.81(15) . . ?
O6 Er1 N3 105.97(16) . . ?
O3 Er1 N3 86.29(16) . . ?
O4 Er1 N3 75.38(15) . . ?
O2 Er1 N3 72.11(16) . . ?
O1 Er1 N3 144.56(16) . . ?
O5 Er1 N3 74.97(15) . . ?
N1 Er1 N3 142.08(17) . . ?
N2 N1 C8 106.1(9) . . ?
N2A N1 C8A 106(2) . . ?
N2A N1 Er1 132.9(16) . . ?
N2 N1 Er1 130.3(9) . . ?
C8 N1 Er1 122.9(10) . . ?
C8A N1 Er1 120.5(17) . . ?
N1 N2 C9 112.0(13) . . ?
N1 N2 H2 124.0 . . ?
C9 N2 H2 124.0 . . ?
N1 N2A C9A 111(3) . . ?
N1 N2A H2A 124.6 . . ?
C9A N2A H2A 124.6 . . ?
N4A N3 C1A 106.1(10) . . ?
N4 N3 C1 102.9(16) . . ?
N4 N3 Er1 125.1(10) . . ?
N4A N3 Er1 123.9(8) . . ?
C1A N3 Er1 127.7(7) . . ?
C1 N3 Er1 130.6(14) . . ?
N3 N4 C2 110(3) . . ?
N3 N4 H4B 105.8 . . ?
C2 N4 H4B 112.7 . . ?
N3 N4A C2A 108.3(19) . . ?
N3 N4A H4AA 109.7 . . ?
C2A N4A H4AA 111.1 . . ?
C23 O1 Er1 133.0(5) . . ?
C21 O2 Er1 133.0(5) . . ?
C16 O3 Er1 136.9(4) . . ?
C18 O4 Er1 134.9(4) . . ?
C28 O5 Er1 134.9(4) . . ?
C26 O6 Er1 136.4(4) . . ?
N5 C30 C31 111.4(6) . . ?
N5 C30 H30 124.3 . . ?
C31 C30 H30 124.3 . . ?
C36 C31 C30 105.3(6) . . ?
C36 C31 C32 118.3(7) . . ?
C30 C31 C32 136.4(8) . . ?
C33 C32 C31 118.3(8) . . ?
C33 C32 H32 120.8 . . ?
C31 C32 H32 120.8 . . ?
C34 C33 C32 121.5(8) . . ?
C34 C33 H33 119.3 . . ?
C32 C33 H33 119.3 . . ?
C35 C34 C33 123.2(8) . . ?
C35 C34 H34 118.4 . . ?
C33 C34 H34 118.4 . . ?
C34 C35 C36 115.6(8) . . ?
C34 C35 H35 122.2 . . ?
C36 C35 H35 122.2 . . ?
N6 C36 C31 106.0(6) . . ?
N6 C36 C35 131.0(7) . . ?
C31 C36 C35 123.0(6) . . ?
N7 C37 C38 111.4(6) . . ?
N7 C37 H37 124.3 . . ?
C38 C37 H37 124.3 . . ?
C43 C38 C39 120.5(9) . . ?
C43 C38 C37 105.6(6) . . ?
C39 C38 C37 133.9(9) . . ?
C40 C39 C38 116.6(11) . . ?
C40 C39 H39 121.7 . . ?
C38 C39 H39 121.7 . . ?
C39 C40 C41 123.4(11) . . ?
C39 C40 H40 118.3 . . ?
C41 C40 H40 118.3 . . ?
C42 C41 C40 120.8(10) . . ?
C42 C41 H41 119.6 . . ?
C40 C41 H41 119.6 . . ?
C41 C42 C43 116.3(11) . . ?
C41 C42 H42 121.9 . . ?
C43 C42 H42 121.9 . . ?
N8 C43 C38 105.8(7) . . ?
N8 C43 C42 131.7(9) . . ?
C38 C43 C42 122.5(8) . . ?
F23 C44 F24 110.9(19) . . ?
F23 C44 F22 106(2) . . ?
F24 C44 F22 107(2) . . ?
F23 C44 C45 108.0(16) . . ?
F24 C44 C45 114.2(16) . . ?
F22 C44 C45 110(2) . . ?
F23A C44A F24A 106.5(14) . . ?
F23A C44A F22A 105.9(15) . . ?
F24A C44A F22A 107.9(17) . . ?
F23A C44A C45 112.3(14) . . ?
F24A C44A C45 113.8(12) . . ?
F22A C44A C45 110.0(14) . . ?
O10 C45 C46 128.0(7) . . ?
O10 C45 C44 119.1(10) . . ?
C46 C45 C44 112.7(10) . . ?
O10 C45 C44A 110.6(9) . . ?
C46 C45 C44A 121.4(9) . . ?
C45 C46 C47 121.0(7) . . ?
C45 C46 H46 119.5 . . ?
C47 C46 H46 119.5 . . ?
O9 C47 C46 128.2(6) . . ?
O9 C47 C48 115.0(11) . . ?
C46 C47 C48 116.7(11) . . ?
O9 C47 C48A 111.6(10) . . ?
C46 C47 C48A 120.1(10) . . ?
F21 C48 F19 112.8(16) . . ?
F21 C48 F20 107.6(19) . . ?
F19 C48 F20 95.8(17) . . ?
F21 C48 C47 118.3(18) . . ?
F19 C48 C47 112.1(15) . . ?
F20 C48 C47 107.6(15) . . ?
F21A C48A F19A 108.9(16) . . ?
F21A C48A F20A 113.8(15) . . ?
F19A C48A F20A 99.4(18) . . ?
F21A C48A C47 114.5(15) . . ?
F19A C48A C47 109.9(14) . . ?
F20A C48A C47 109.3(15) . . ?
F26A C49 F25A 111(3) . . ?
F26 C49 F25 107.1(11) . . ?
F26 C49 F27 111.5(13) . . ?
F25 C49 F27 100.8(11) . . ?
F26A C49 F27A 109(3) . . ?
F25A C49 F27A 106(3) . . ?
F26A C49 C50 115(2) . . ?
F26 C49 C50 115.2(10) . . ?
F25A C49 C50 112.8(18) . . ?
F25 C49 C50 110.5(10) . . ?
F27 C49 C50 110.7(9) . . ?
F27A C49 C50 102.5(15) . . ?
O7 C50 C51 127.4(7) . . ?
O7 C50 C49 113.0(8) . . ?
C51 C50 C49 119.6(8) . . ?
C52 C51 C50 120.9(6) . . ?
C52 C51 H51 119.5 . . ?
C50 C51 H51 119.5 . . ?
O8 C52 C51 127.0(6) . . ?
O8 C52 C53 114.9(10) . . ?
C51 C52 C53 117.7(10) . . ?
O8 C52 C53A 113.1(11) . . ?
C51 C52 C53A 119.5(11) . . ?
F29 C53 F28 104.8(17) . . ?
F29 C53 F30 107.6(17) . . ?
F28 C53 F30 109.1(15) . . ?
F29 C53 C52 112.8(14) . . ?
F28 C53 C52 109.9(15) . . ?
F30 C53 C52 112.2(15) . . ?
F28A C53A F29A 106.7(19) . . ?
F28A C53A F30A 109.1(18) . . ?
F29A C53A F30A 103.8(19) . . ?
F28A C53A C52 113(2) . . ?
F29A C53A C52 110.9(16) . . ?
F30A C53A C52 112.8(16) . . ?
F34 C54 F35 107(2) . . ?
F34 C54 F36 114.2(18) . . ?
F35 C54 F36 98.9(17) . . ?
F34 C54 C55 115.4(17) . . ?
F35 C54 C55 113.1(15) . . ?
F36 C54 C55 107.1(18) . . ?
F34A C54A F35A 105(3) . . ?
F34A C54A F36A 114(3) . . ?
F35A C54A F36A 100(3) . . ?
F34A C54A C55 117(2) . . ?
F35A C54A C55 116(2) . . ?
F36A C54A C55 104(2) . . ?
O12 C55 C56 126.3(8) . . ?
O12 C55 C54 109.5(15) . . ?
C56 C55 C54 124.1(15) . . ?
O12 C55 C54A 109.9(17) . . ?
C56 C55 C54A 123.6(17) . . ?
C57 C56 C55 122.3(9) . . ?
C57 C56 H56 118.8 . . ?
C55 C56 H56 118.8 . . ?
O11 C57 C56 126.7(9) . . ?
O11 C57 C58A 116.5(13) . . ?
C56 C57 C58A 116.9(13) . . ?
O11 C57 C58 114.5(10) . . ?
C56 C57 C58 118.8(10) . . ?
F31 C58 F33 105.8(14) . . ?
F31 C58 F32 107.3(16) . . ?
F33 C58 F32 104.5(14) . . ?
F31 C58 C57 111.4(12) . . ?
F33 C58 C57 117.2(14) . . ?
F32 C58 C57 110.1(12) . . ?
F31A C58A F33A 115(2) . . ?
F31A C58A F32A 110(2) . . ?
F33A C58A F32A 101(2) . . ?
F31A C58A C57 113(2) . . ?
F33A C58A C57 112(2) . . ?
F32A C58A C57 106.2(19) . . ?
O8 Er2 O11 73.56(16) . . ?
O8 Er2 O12 140.21(18) . . ?
O11 Er2 O12 71.89(18) . . ?
O8 Er2 O10 118.58(17) . . ?
O11 Er2 O10 140.50(16) . . ?
O12 Er2 O10 79.06(19) . . ?
O8 Er2 O7 72.19(16) . . ?
O11 Er2 O7 135.85(15) . . ?
O12 Er2 O7 147.55(19) . . ?
O10 Er2 O7 81.37(17) . . ?
O8 Er2 O9 141.15(16) . . ?
O11 Er2 O9 123.15(16) . . ?
O12 Er2 O9 76.16(18) . . ?
O10 Er2 O9 72.83(14) . . ?
O7 Er2 O9 73.44(17) . . ?
O8 Er2 N7 72.72(18) . . ?
O11 Er2 N7 76.83(18) . . ?
O12 Er2 N7 80.70(18) . . ?
O10 Er2 N7 72.47(18) . . ?
O7 Er2 N7 117.41(18) . . ?
O9 Er2 N7 141.19(17) . . ?
O8 Er2 N5 83.27(17) . . ?
O11 Er2 N5 72.14(17) . . ?
O12 Er2 N5 104.06(17) . . ?
O10 Er2 N5 142.43(17) . . ?
O7 Er2 N5 76.93(16) . . ?
O9 Er2 N5 71.77(16) . . ?
N7 Er2 N5 145.04(19) . . ?
C30 N5 N6 106.0(5) . . ?
C30 N5 Er2 132.6(5) . . ?
N6 N5 Er2 121.4(4) . . ?
N5 N6 C36 111.3(5) . . ?
N5 N6 H6B 124.4 . . ?
C36 N6 H6B 124.4 . . ?
C37 N7 N8 105.1(6) . . ?
C37 N7 Er2 128.9(5) . . ?
N8 N7 Er2 125.6(5) . . ?
N7 N8 C43 112.0(6) . . ?
N7 N8 H8B 124.0 . . ?
C43 N8 H8B 124.0 . . ?
C50 O7 Er2 131.0(4) . . ?
C52 O8 Er2 134.1(4) . . ?
C47 O9 Er2 134.0(4) . . ?
C45 O10 Er2 135.1(4) . . ?
C57 O11 Er2 136.5(5) . . ?
C55 O12 Er2 134.2(6) . . ?

loop_
_geom_bond_atom_site_label_1
_geom_bond_atom_site_label_2
_geom_bond_distance
_geom_bond_site_symmetry_2
_geom_bond_publ_flag
C1 N3 1.36(3) . ?
C1 C7 1.37(4) . ?
C1 H1 0.9300 . ?
C1A N3 1.341(17) . ?
C1A C7A 1.37(3) . ?
C1A H1A 0.9300 . ?
C2 C3 1.34(7) . ?
C2 C7 1.38(4) . ?
C2 N4 1.44(5) . ?
C2A C3A 1.36(3) . ?
C2A N4A 1.38(3) . ?
C2A C7A 1.40(3) . ?
C3 C4 1.35(3) . ?
C3 H3 0.9300 . ?
C3A C4A 1.36(2) . ?
C3A H3A 0.9300 . ?
C4 C5 1.386(18) . ?
C4 H4 0.9300 . ?
C4A C5A 1.380(15) . ?
C4A H4A 0.9300 . ?
C5 C6 1.38(2) . ?
C5 H5 0.9300 . ?
C5A C6A 1.37(2) . ?
C5A H5A 0.9300 . ?
C6 C7 1.48(4) . ?
C6 H6 0.9300 . ?
C6A C7A 1.48(4) . ?
C6A H6A 0.9300 . ?
C8 N1 1.35(2) . ?
C8 C14 1.40(2) . ?
C8 H8 0.9300 . ?
C8A N1 1.36(3) . ?
C8A C14A 1.40(3) . ?
C8A H8A 0.9300 . ?
C9 N2 1.376(19) . ?
C9 C10 1.382(19) . ?
C9 C14 1.400(10) . ?
C9A C10A 1.38(3) . ?
C9A N2A 1.38(3) . ?
C9A C14A 1.397(16) . ?
C10 C11 1.31(2) . ?
C10 H10 0.9300 . ?
C10A C11A 1.32(3) . ?
C10A H10A 0.9300 . ?
C11 C12 1.386(14) . ?
C11 H11 0.9300 . ?
C11A C12A 1.381(19) . ?
C11A H11A 0.9300 . ?
C12 C13 1.40(2) . ?
C12 H12 0.9300 . ?
C12A C13A 1.40(3) . ?
C12A H12A 0.9300 . ?
C13 C14 1.394(18) . ?
C13 H13 0.9300 . ?
C13A C14A 1.40(3) . ?
C13A H13A 0.9300 . ?
C15 F5 1.258(15) . ?
C15 F4 1.335(13) . ?
C15 F6 1.362(14) . ?
C15 C16 1.512(11) . ?
C15A F5A 1.26(2) . ?
C15A F4A 1.34(2) . ?
C15A F6A 1.36(2) . ?
C15A C16 1.513(17) . ?
C16 O3 1.229(7) . ?
C16 C17 1.389(9) . ?
C17 C18 1.382(8) . ?
C17 H17 0.9300 . ?
C18 O4 1.251(7) . ?
C18 C19 1.507(15) . ?
C18 C19A 1.521(12) . ?
C19 F3 1.295(16) . ?
C19 F2 1.306(17) . ?
C19 F1 1.364(16) . ?
C19A F3A 1.307(13) . ?
C19A F2A 1.317(14) . ?
C19A F1A 1.370(13) . ?
C20 F7 1.299(16) . ?
C20 F8 1.345(17) . ?
C20 F9 1.356(14) . ?
C20 C21 1.500(13) . ?
C20A F7A 1.30(2) . ?
C20A F8A 1.35(2) . ?
C20A F9A 1.36(2) . ?
C20A C21 1.502(19) . ?
C21 O2 1.255(7) . ?
C21 C22 1.366(10) . ?
C22 C23 1.360(10) . ?
C22 H22 0.9300 . ?
C23 O1 1.254(7) . ?
C23 C24A 1.504(19) . ?
C23 C24 1.514(12) . ?
C24 F10 1.296(14) . ?
C24 F11 1.331(12) . ?
C24 F12 1.346(13) . ?
C24A F10A 1.29(2) . ?
C24A F11A 1.32(2) . ?
C24A F12A 1.34(2) . ?
C25 F15 1.26(2) . ?
C25 F13 1.33(2) . ?
C25 F14 1.334(19) . ?
C25 C26 1.509(3) . ?
C25A F15A 1.28(2) . ?
C25A F13A 1.33(2) . ?
C25A F14A 1.39(3) . ?
C25A C26 1.507(15) . ?
C26 O6 1.228(7) . ?
C26 C27 1.375(8) . ?
C27 C28 1.377(8) . ?
C27 H27 0.9300 . ?
C28 O5 1.248(6) . ?
C28 C29 1.517(8) . ?
C29 F17A 1.272(18) . ?
C29 F17 1.298(10) . ?
C29 F16A 1.310(18) . ?
C29 F16 1.321(9) . ?
C29 F18 1.339(10) . ?
C29 F18A 1.350(18) . ?
Er1 O6 2.304(4) . ?
Er1 O3 2.308(4) . ?
Er1 O4 2.311(4) . ?
Er1 O2 2.317(4) . ?
Er1 O1 2.323(4) . ?
Er1 O5 2.335(4) . ?
Er1 N1 2.466(5) . ?
Er1 N3 2.477(5) . ?
N1 N2A 1.33(3) . ?
N1 N2 1.335(15) . ?
N2 H2 0.8600 . ?
N2A H2A 0.8600 . ?
N3 N4 1.34(2) . ?
N3 N4A 1.341(18) . ?
N4 H4B 0.8593 . ?
N4A H4AA 0.8601 . ?
C30 N5 1.303(7) . ?
C30 C31 1.400(9) . ?
C30 H30 0.9300 . ?
C31 C36 1.379(9) . ?
C31 C32 1.415(9) . ?
C32 C33 1.362(12) . ?
C32 H32 0.9300 . ?
C33 C34 1.362(12) . ?
C33 H33 0.9300 . ?
C34 C35 1.358(10) . ?
C34 H34 0.9300 . ?
C35 C36 1.406(9) . ?
C35 H35 0.9300 . ?
C36 N6 1.360(7) . ?
C37 N7 1.315(8) . ?
C37 C38 1.394(9) . ?
C37 H37 0.9300 . ?
C38 C43 1.367(10) . ?
C38 C39 1.394(11) . ?
C39 C40 1.351(14) . ?
C39 H39 0.9300 . ?
C40 C41 1.381(14) . ?
C40 H40 0.9300 . ?
C41 C42 1.367(14) . ?
C41 H41 0.9300 . ?
C42 C43 1.396(11) . ?
C42 H42 0.9300 . ?
C43 N8 1.361(8) . ?
C44 F23 1.31(2) . ?
C44 F24 1.334(18) . ?
C44 F22 1.335(19) . ?
C44 C45 1.538(16) . ?
C44A F23A 1.307(18) . ?
C44A F24A 1.328(15) . ?
C44A F22A 1.341(17) . ?
C44A C45 1.538(14) . ?
C45 O10 1.235(8) . ?
C45 C46 1.370(10) . ?
C46 C47 1.376(9) . ?
C46 H46 0.9300 . ?
C47 O9 1.241(7) . ?
C47 C48 1.525(15) . ?
C47 C48A 1.528(14) . ?
C48 F21 1.28(2) . ?
C48 F19 1.347(19) . ?
C48 F20 1.390(19) . ?
C48A F21A 1.27(2) . ?
C48A F19A 1.344(18) . ?
C48A F20A 1.388(19) . ?
C49 F26A 1.23(2) . ?
C49 F26 1.257(13) . ?
C49 F25A 1.29(2) . ?
C49 F25 1.319(13) . ?
C49 F27 1.354(12) . ?
C49 F27A 1.37(2) . ?
C49 C50 1.531(11) . ?
C50 O7 1.261(8) . ?
C50 C51 1.370(10) . ?
C51 C52 1.368(9) . ?
C51 H51 0.9300 . ?
C52 O8 1.240(7) . ?
C52 C53 1.512(14) . ?
C52 C53A 1.513(15) . ?
C53 F29 1.319(16) . ?
C53 F28 1.332(19) . ?
C53 F30 1.34(2) . ?
C53A F28A 1.32(2) . ?
C53A F29A 1.319(17) . ?
C53A F30A 1.34(2) . ?
C54 F34 1.29(2) . ?
C54 F35 1.31(2) . ?
C54 F36 1.43(3) . ?
C54 C55 1.512(15) . ?
C54A F34A 1.30(3) . ?
C54A F35A 1.32(2) . ?
C54A F36A 1.43(3) . ?
C54A C55 1.513(19) . ?
C55 O12 1.280(12) . ?
C55 C56 1.368(14) . ?
C56 C57 1.346(11) . ?
C56 H56 0.9300 . ?
C57 O11 1.227(8) . ?
C57 C58A 1.52(2) . ?
C57 C58 1.530(15) . ?
C58 F31 1.319(17) . ?
C58 F33 1.319(14) . ?
C58 F32 1.354(17) . ?
C58A F31A 1.29(3) . ?
C58A F33A 1.315(19) . ?
C58A F32A 1.35(2) . ?
Er2 O8 2.292(4) . ?
Er2 O11 2.308(5) . ?
Er2 O12 2.311(5) . ?
Er2 O10 2.321(4) . ?
Er2 O7 2.324(5) . ?
Er2 O9 2.342(4) . ?
Er2 N7 2.485(6) . ?
Er2 N5 2.491(5) . ?
N5 N6 1.356(7) . ?
N6 H6B 0.8600 . ?
N7 N8 1.345(7) . ?
N8 H8B 0.8600 . ?

loop_
_geom_torsion_atom_site_label_1
_geom_torsion_atom_site_label_2
_geom_torsion_atom_site_label_3
_geom_torsion_atom_site_label_4
_geom_torsion
_geom_torsion_site_symmetry_1
_geom_torsion_site_symmetry_2
_geom_torsion_site_symmetry_3
_geom_torsion_site_symmetry_4
_geom_torsion_publ_flag
C7 C2 C3 C4 23(12) . . . . ?
N4 C2 C3 C4 -177(5) . . . . ?
N4A C2A C3A C4A -172(6) . . . . ?
C7A C2A C3A C4A -5(10) . . . . ?
C2 C3 C4 C5 -15(9) . . . . ?
C2A C3A C4A C5A 1(6) . . . . ?
C3 C4 C5 C6 6(8) . . . . ?
C3A C4A C5A C6A -3(5) . . . . ?
C4 C5 C6 C7 -3(9) . . . . ?
C4A C5A C6A C7A 8(5) . . . . ?
N3 C1 C7 C2 -20(11) . . . . ?
N3 C1 C7 C6 177(13) . . . . ?
C3 C2 C7 C1 172(7) . . . . ?
N4 C2 C7 C1 8(10) . . . . ?
C3 C2 C7 C6 -21(15) . . . . ?
N4 C2 C7 C6 175(8) . . . . ?
C5 C6 C7 C1 172(12) . . . . ?
C5 C6 C7 C2 10(14) . . . . ?
N3 C1A C7A C2A -2(5) . . . . ?
N3 C1A C7A C6A 169(4) . . . . ?
C3A C2A C7A C1A -177(6) . . . . ?
N4A C2A C7A C1A -7(6) . . . . ?
C3A C2A C7A C6A 10(10) . . . . ?
N4A C2A C7A C6A 180(4) . . . . ?
C5A C6A C7A C1A 179(3) . . . . ?
C5A C6A C7A C2A -11(6) . . . . ?
N2 C9 C10 C11 180(4) . . . . ?
C14 C9 C10 C11 -1(6) . . . . ?
N2A C9A C10A C11A 177(9) . . . . ?
C14A C9A C10A C11A -7(14) . . . . ?
C9 C10 C11 C12 0(4) . . . . ?
C9A C10A C11A C12A 6(11) . . . . ?
C10 C11 C12 C13 2(3) . . . . ?
C10A C11A C12A C13A 2(9) . . . . ?
C11 C12 C13 C14 -3(4) . . . . ?
C11A C12A C13A C14A -9(11) . . . . ?
C12 C13 C14 C8 179(4) . . . . ?
C12 C13 C14 C9 2(5) . . . . ?
N1 C8 C14 C13 178(4) . . . . ?
N1 C8 C14 C9 -5(5) . . . . ?
N2 C9 C14 C13 179(3) . . . . ?
C10 C9 C14 C13 0(7) . . . . ?
N2 C9 C14 C8 1(5) . . . . ?
C10 C9 C14 C8 -178(4) . . . . ?
C12A C13A C14A C8A -177(11) . . . . ?
C12A C13A C14A C9A 9(14) . . . . ?
N1 C8A C14A C13A 175(11) . . . . ?
N1 C8A C14A C9A -10(11) . . . . ?
C10A C9A C14A C13A -2(16) . . . . ?
N2A C9A C14A C13A 176(8) . . . . ?
C10A C9A C14A C8A -177(9) . . . . ?
N2A C9A C14A C8A 1(11) . . . . ?
F5 C15 C16 O3 53.1(14) . . . . ?
F4 C15 C16 O3 -70.7(14) . . . . ?
F6 C15 C16 O3 172.6(10) . . . . ?
F5 C15 C16 C17 -124.9(12) . . . . ?
F4 C15 C16 C17 111.3(12) . . . . ?
F6 C15 C16 C17 -5.4(15) . . . . ?
F5A C15A C16 O3 127(2) . . . . ?
F4A C15A C16 O3 -1(3) . . . . ?
F6A C15A C16 O3 -117(2) . . . . ?
F5A C15A C16 C17 -58(3) . . . . ?
F4A C15A C16 C17 174(2) . . . . ?
F6A C15A C16 C17 59(3) . . . . ?
O3 C16 C17 C18 4.1(11) . . . . ?
C15 C16 C17 C18 -178.2(9) . . . . ?
C15A C16 C17 C18 -170.6(14) . . . . ?
C16 C17 C18 O4 -0.7(11) . . . . ?
C16 C17 C18 C19 174.7(11) . . . . ?
C16 C17 C18 C19A 179.4(9) . . . . ?
O4 C18 C19 F3 -20(2) . . . . ?
C17 C18 C19 F3 163.5(16) . . . . ?
O4 C18 C19 F2 101.4(18) . . . . ?
C17 C18 C19 F2 -75(2) . . . . ?
O4 C18 C19 F1 -142.8(15) . . . . ?
C17 C18 C19 F1 41(2) . . . . ?
O4 C18 C19A F3A -62.3(15) . . . . ?
C17 C18 C19A F3A 117.7(12) . . . . ?
O4 C18 C19A F2A 61.4(13) . . . . ?
C17 C18 C19A F2A -118.6(12) . . . . ?
O4 C18 C19A F1A 178.5(10) . . . . ?
C17 C18 C19A F1A -1.6(16) . . . . ?
F7 C20 C21 O2 48.1(19) . . . . ?
F8 C20 C21 O2 -73.4(14) . . . . ?
F9 C20 C21 O2 168.5(12) . . . . ?
F7 C20 C21 C22 -132.0(14) . . . . ?
F8 C20 C21 C22 106.5(13) . . . . ?
F9 C20 C21 C22 -12(2) . . . . ?
F7A C20A C21 O2 -8(3) . . . . ?
F8A C20A C21 O2 -139(2) . . . . ?
F9A C20A C21 O2 109(2) . . . . ?
F7A C20A C21 C22 171(3) . . . . ?
F8A C20A C21 C22 40(3) . . . . ?
F9A C20A C21 C22 -72(2) . . . . ?
O2 C21 C22 C23 2.3(14) . . . . ?
C20 C21 C22 C23 -177.6(11) . . . . ?
C20A C21 C22 C23 -176.3(15) . . . . ?
C21 C22 C23 O1 -0.9(13) . . . . ?
C21 C22 C23 C24A 176.1(15) . . . . ?
C21 C22 C23 C24 -177.8(9) . . . . ?
O1 C23 C24 F10 -92.0(12) . . . . ?
C22 C23 C24 F10 85.3(13) . . . . ?
O1 C23 C24 F11 149.2(10) . . . . ?
C22 C23 C24 F11 -33.5(16) . . . . ?
O1 C23 C24 F12 28.4(14) . . . . ?
C22 C23 C24 F12 -154.3(10) . . . . ?
O1 C23 C24A F10A -24(3) . . . . ?
C22 C23 C24A F10A 159(2) . . . . ?
O1 C23 C24A F11A -141(2) . . . . ?
C22 C23 C24A F11A 41(3) . . . . ?
O1 C23 C24A F12A 96(2) . . . . ?
C22 C23 C24A F12A -81(3) . . . . ?
F15A C25A C26 O6 86(2) . . . . ?
F13A C25A C26 O6 -143(2) . . . . ?
F14A C25A C26 O6 -27(2) . . . . ?
F15A C25A C26 C27 -104(2) . . . . ?
F13A C25A C26 C27 27(3) . . . . ?
F14A C25A C26 C27 142.9(17) . . . . ?
F15 C25 C26 O6 149.4(14) . . . . ?
F13 C25 C26 O6 -84.5(16) . . . . ?
F14 C25 C26 O6 27(2) . . . . ?
F15 C25 C26 C27 -26(2) . . . . ?
F13 C25 C26 C27 100.2(16) . . . . ?
F14 C25 C26 C27 -148.5(14) . . . . ?
O6 C26 C27 C28 4.5(12) . . . . ?
C25A C26 C27 C28 -164.0(13) . . . . ?
C25 C26 C27 C28 179.2(11) . . . . ?
C26 C27 C28 O5 -0.4(11) . . . . ?
C26 C27 C28 C29 175.8(7) . . . . ?
O5 C28 C29 F17A -18(3) . . . . ?
C27 C28 C29 F17A 166(3) . . . . ?
O5 C28 C29 F17 -58.9(11) . . . . ?
C27 C28 C29 F17 124.4(10) . . . . ?
O5 C28 C29 F16A -147.0(19) . . . . ?
C27 C28 C29 F16A 36(2) . . . . ?
O5 C28 C29 F16 178.6(9) . . . . ?
C27 C28 C29 F16 1.9(13) . . . . ?
O5 C28 C29 F18 60.2(11) . . . . ?
C27 C28 C29 F18 -116.5(9) . . . . ?
O5 C28 C29 F18A 98.1(19) . . . . ?
C27 C28 C29 F18A -78.6(19) . . . . ?
C14 C8 N1 N2 6(4) . . . . ?
C14 C8 N1 Er1 178(2) . . . . ?
C14A C8A N1 N2A 16(9) . . . . ?
C14A C8A N1 Er1 -172(6) . . . . ?
C8 N1 N2 C9 -6(4) . . . . ?
Er1 N1 N2 C9 -176(2) . . . . ?
C10 C9 N2 N1 -178(4) . . . . ?
C14 C9 N2 N1 3(4) . . . . ?
C8A N1 N2A C9A -16(8) . . . . ?
Er1 N1 N2A C9A 174(5) . . . . ?
C10A C9A N2A N1 -173(9) . . . . ?
C14A C9A N2A N1 10(11) . . . . ?
C7A C1A N3 N4A 10(3) . . . . ?
C7A C1A N3 Er1 173.8(13) . . . . ?
C7 C1 N3 N4 23(8) . . . . ?
C7 C1 N3 Er1 -171(7) . . . . ?
C1 N3 N4 C2 -17(4) . . . . ?
Er1 N3 N4 C2 176(3) . . . . ?
C3 C2 N4 N3 -157(6) . . . . ?
C7 C2 N4 N3 6(8) . . . . ?
C1A N3 N4A C2A -14(4) . . . . ?
Er1 N3 N4A C2A -179(4) . . . . ?
C3A C2A N4A N3 -177(7) . . . . ?
C7A C2A N4A N3 13(7) . . . . ?
C22 C23 O1 Er1 -5.3(11) . . . . ?
C24A C23 O1 Er1 177.5(13) . . . . ?
C24 C23 O1 Er1 171.7(7) . . . . ?
C22 C21 O2 Er1 2.7(12) . . . . ?
C20 C21 O2 Er1 -177.4(9) . . . . ?
C20A C21 O2 Er1 -178.7(13) . . . . ?
C17 C16 O3 Er1 2.6(11) . . . . ?
C15 C16 O3 Er1 -175.3(7) . . . . ?
C15A C16 O3 Er1 177.3(14) . . . . ?
C17 C18 O4 Er1 -9.3(10) . . . . ?
C19 C18 O4 Er1 175.2(10) . . . . ?
C19A C18 O4 Er1 170.6(7) . . . . ?
C27 C28 O5 Er1 -11.4(10) . . . . ?
C29 C28 O5 Er1 172.2(5) . . . . ?
C27 C26 O6 Er1 3.4(12) . . . . ?
C25A C26 O6 Er1 172.3(12) . . . . ?
C25 C26 O6 Er1 -171.3(10) . . . . ?
N5 C30 C31 C36 0.2(8) . . . . ?
N5 C30 C31 C32 177.8(8) . . . . ?
C36 C31 C32 C33 -0.5(12) . . . . ?
C30 C31 C32 C33 -177.9(9) . . . . ?
C31 C32 C33 C34 0.1(15) . . . . ?
C32 C33 C34 C35 0.3(15) . . . . ?
C33 C34 C35 C36 -0.2(13) . . . . ?
C30 C31 C36 N6 -1.0(7) . . . . ?
C32 C31 C36 N6 -179.2(6) . . . . ?
C30 C31 C36 C35 178.8(6) . . . . ?
C32 C31 C36 C35 0.6(11) . . . . ?
C34 C35 C36 N6 179.5(7) . . . . ?
C34 C35 C36 C31 -0.2(11) . . . . ?
N7 C37 C38 C43 0.0(8) . . . . ?
N7 C37 C38 C39 179.8(8) . . . . ?
C43 C38 C39 C40 1.0(13) . . . . ?
C37 C38 C39 C40 -178.7(9) . . . . ?
C38 C39 C40 C41 -0.4(15) . . . . ?
C39 C40 C41 C42 0.2(17) . . . . ?
C40 C41 C42 C43 -0.6(15) . . . . ?
C39 C38 C43 N8 -179.8(7) . . . . ?
C37 C38 C43 N8 0.0(8) . . . . ?
C39 C38 C43 C42 -1.5(12) . . . . ?
C37 C38 C43 C42 178.3(7) . . . . ?
C41 C42 C43 N8 179.0(8) . . . . ?
C41 C42 C43 C38 1.3(13) . . . . ?
F23 C44 C45 O10 93.6(19) . . . . ?
F24 C44 C45 O10 -142.5(19) . . . . ?
F22 C44 C45 O10 -22(2) . . . . ?
F23 C44 C45 C46 -90.4(19) . . . . ?
F24 C44 C45 C46 34(3) . . . . ?
F22 C44 C45 C46 154.0(19) . . . . ?
F23A C44A C45 O10 51.3(18) . . . . ?
F24A C44A C45 O10 172.3(16) . . . . ?
F22A C44A C45 O10 -66.5(17) . . . . ?
F23A C44A C45 C46 -128.3(14) . . . . ?
F24A C44A C45 C46 -7(2) . . . . ?
F22A C44A C45 C46 114.0(14) . . . . ?
O10 C45 C46 C47 -6.3(16) . . . . ?
C44 C45 C46 C47 178.1(13) . . . . ?
C44A C45 C46 C47 173.1(12) . . . . ?
C45 C46 C47 O9 -3.3(15) . . . . ?
C45 C46 C47 C48 -179.0(12) . . . . ?
C45 C46 C47 C48A 171.7(13) . . . . ?
O9 C47 C48 F21 147.6(17) . . . . ?
C46 C47 C48 F21 -36(2) . . . . ?
O9 C47 C48 F19 14(2) . . . . ?
C46 C47 C48 F19 -170.0(17) . . . . ?
O9 C47 C48 F20 -90.3(17) . . . . ?
C46 C47 C48 F20 86.0(19) . . . . ?
O9 C47 C48A F21A 51.7(19) . . . . ?
C46 C47 C48A F21A -124.1(16) . . . . ?
O9 C47 C48A F19A -71.3(18) . . . . ?
C46 C47 C48A F19A 113.0(16) . . . . ?
O9 C47 C48A F20A -179.4(15) . . . . ?
C46 C47 C48A F20A 5(2) . . . . ?
F26A C49 C50 O7 -19(3) . . . . ?
F26 C49 C50 O7 35.6(16) . . . . ?
F25A C49 C50 O7 -148(2) . . . . ?
F25 C49 C50 O7 -85.9(12) . . . . ?
F27 C49 C50 O7 163.3(11) . . . . ?
F27A C49 C50 O7 99(2) . . . . ?
F26A C49 C50 C51 160(3) . . . . ?
F26 C49 C50 C51 -145.7(12) . . . . ?
F25A C49 C50 C51 31(3) . . . . ?
F25 C49 C50 C51 92.8(10) . . . . ?
F27 C49 C50 C51 -18.1(16) . . . . ?
F27A C49 C50 C51 -82(2) . . . . ?
O7 C50 C51 C52 0.7(12) . . . . ?
C49 C50 C51 C52 -177.7(8) . . . . ?
C50 C51 C52 O8 -4.9(12) . . . . ?
C50 C51 C52 C53 168.7(11) . . . . ?
C50 C51 C52 C53A -177.3(12) . . . . ?
O8 C52 C53 F29 -25(2) . . . . ?
C51 C52 C53 F29 161.1(16) . . . . ?
O8 C52 C53 F28 92.0(15) . . . . ?
C51 C52 C53 F28 -82.4(17) . . . . ?
O8 C52 C53 F30 -146.4(13) . . . . ?
C51 C52 C53 F30 39.3(19) . . . . ?
O8 C52 C53A F28A 170.9(16) . . . . ?
C51 C52 C53A F28A -16(2) . . . . ?
O8 C52 C53A F29A 51(2) . . . . ?
C51 C52 C53A F29A -135.5(18) . . . . ?
O8 C52 C53A F30A -64.9(19) . . . . ?
C51 C52 C53A F30A 108.5(17) . . . . ?
F34 C54 C55 O12 55(2) . . . . ?
F35 C54 C55 O12 -69(2) . . . . ?
F36 C54 C55 O12 -176.9(13) . . . . ?
F34 C54 C55 C56 -121(2) . . . . ?
F35 C54 C55 C56 116(2) . . . . ?
F36 C54 C55 C56 8(2) . . . . ?
F34A C54A C55 O12 117(3) . . . . ?
F35A C54A C55 O12 -8(3) . . . . ?
F36A C54A C55 O12 -116(2) . . . . ?
F34A C54A C55 C56 -69(4) . . . . ?
F35A C54A C55 C56 166(2) . . . . ?
F36A C54A C55 C56 58(3) . . . . ?
O12 C55 C56 C57 -0.1(16) . . . . ?
C54 C55 C56 C57 174.6(13) . . . . ?
C54A C55 C56 C57 -173.1(17) . . . . ?
C55 C56 C57 O11 -0.1(15) . . . . ?
C55 C56 C57 C58A 179.5(14) . . . . ?
C55 C56 C57 C58 177.5(11) . . . . ?
O11 C57 C58 F31 59.4(18) . . . . ?
C56 C57 C58 F31 -118.5(14) . . . . ?
O11 C57 C58 F33 -178.6(13) . . . . ?
C56 C57 C58 F33 4(2) . . . . ?
O11 C57 C58 F32 -59.4(16) . . . . ?
C56 C57 C58 F32 122.7(13) . . . . ?
O11 C57 C58A F31A 5(3) . . . . ?
C56 C57 C58A F31A -175(2) . . . . ?
O11 C57 C58A F33A 135(2) . . . . ?
C56 C57 C58A F33A -44(3) . . . . ?
O11 C57 C58A F32A -115(2) . . . . ?
C56 C57 C58A F32A 65(2) . . . . ?
C31 C30 N5 N6 0.8(7) . . . . ?
C31 C30 N5 Er2 178.9(4) . . . . ?
C30 N5 N6 C36 -1.5(7) . . . . ?
Er2 N5 N6 C36 -179.8(4) . . . . ?
C31 C36 N6 N5 1.6(7) . . . . ?
C35 C36 N6 N5 -178.2(7) . . . . ?
C38 C37 N7 N8 -0.1(8) . . . . ?
C38 C37 N7 Er2 172.9(5) . . . . ?
C37 N7 N8 C43 0.1(8) . . . . ?
Er2 N7 N8 C43 -173.1(4) . . . . ?
C38 C43 N8 N7 -0.1(8) . . . . ?
C42 C43 N8 N7 -178.1(8) . . . . ?
C51 C50 O7 Er2 23.2(11) . . . . ?
C49 C50 O7 Er2 -158.3(7) . . . . ?
C51 C52 O8 Er2 -16.2(11) . . . . ?
C53 C52 O8 Er2 170.0(10) . . . . ?
C53A C52 O8 Er2 156.6(10) . . . . ?
C46 C47 O9 Er2 9.4(13) . . . . ?
C48 C47 O9 Er2 -174.8(10) . . . . ?
C48A C47 O9 Er2 -165.9(10) . . . . ?
C46 C45 O10 Er2 9.6(16) . . . . ?
C44 C45 O10 Er2 -175.0(12) . . . . ?
C44A C45 O10 Er2 -169.9(9) . . . . ?
C56 C57 O11 Er2 -12.2(13) . . . . ?
C58A C57 O11 Er2 168.3(12) . . . . ?
C58 C57 O11 Er2 170.1(9) . . . . ?
C56 C55 O12 Er2 12.0(15) . . . . ?
C54 C55 O12 Er2 -163.3(10) . . . . ?
C54A C55 O12 Er2 -174.2(14) . . . . ?
